data_7206821
loop_
_publ_author_name
'Zhang, Man-Bo'
'Chen, Hao-Min'
'Hu, Rui-Xiang'
'Chen, Zi-Lu'

_publ_section_title
;
 Heterometallic coordination polymers containing unique inorganic chain of
 [Lniii2Cuii3(OH)4]: syntheses, structures and magnetism
;
_journal_issue 23
_journal_name_full CrystEngComm
_journal_page_first 7019
_journal_paper_doi 10.1039/c1ce05825h
_journal_volume 13
_journal_year 2011
_chemical_formula_sum 'C384 H284 Cu12 Gd8 N32 O88'
_chemical_formula_weight 8775.03
_chemical_name_systematic
;
?
;
_space_group_IT_number 14
_symmetry_cell_setting monoclinic
_symmetry_space_group_name_Hall '-P 2ybc'
_symmetry_space_group_name_H-M 'P 1 21/c 1'
_atom_sites_solution_hydrogens geom
_atom_sites_solution_primary direct
_atom_sites_solution_secondary difmap
_audit_creation_method SHELXL-97
_cell_angle_alpha 90.00
_cell_angle_beta 120.04(2)
_cell_angle_gamma 90.00
_cell_formula_units_Z 1
_cell_length_a 15.211(3)
_cell_length_b 29.834(6)
_cell_length_c 21.305(8)
_cell_measurement_reflns_used 20058
_cell_measurement_temperature 113(2)
_cell_measurement_theta_max 27.5687
_cell_measurement_theta_min 3.0125
_cell_volume 8370(4)
_computing_cell_refinement 'Bruker XSCANS'
_computing_data_collection 'Bruker XSCANS'
_computing_data_reduction 'Bruker SHELXTL'
_computing_molecular_graphics 'Bruker SHELXTL'
_computing_publication_material 'Bruker SHELXTL'
_computing_structure_refinement 'SHELXL-97 (Sheldrick, 1997)'
_computing_structure_solution 'SHELXS-97 (Sheldrick, 1990)'
_diffrn_ambient_temperature 113(2)
_diffrn_measured_fraction_theta_full 0.992
_diffrn_measured_fraction_theta_max 0.992
_diffrn_measurement_device_type 'Bruker P4'
_diffrn_measurement_method 'phi and omega scans'
_diffrn_radiation_monochromator graphite
_diffrn_radiation_source 'Rotating Anode'
_diffrn_radiation_type MoK\a
_diffrn_radiation_wavelength 0.71073
_diffrn_reflns_av_R_equivalents 0.0634
_diffrn_reflns_av_sigmaI/netI 0.0633
_diffrn_reflns_limit_h_max 15
_diffrn_reflns_limit_h_min -19
_diffrn_reflns_limit_k_max 37
_diffrn_reflns_limit_k_min -38
_diffrn_reflns_limit_l_max 27
_diffrn_reflns_limit_l_min -27
_diffrn_reflns_number 75021
_diffrn_reflns_theta_full 27.57
_diffrn_reflns_theta_max 27.57
_diffrn_reflns_theta_min 3.04
_diffrn_standards_decay_% none
_diffrn_standards_interval_count none
_diffrn_standards_interval_time none
_diffrn_standards_number none
_exptl_absorpt_coefficient_mu 2.397
_exptl_absorpt_correction_T_max 0.7955
_exptl_absorpt_correction_T_min 0.6457
_exptl_absorpt_correction_type empirical
_exptl_crystal_colour Green
_exptl_crystal_density_diffrn 1.741
_exptl_crystal_density_method 'not measured'
_exptl_crystal_description Block
_exptl_crystal_F_000 4375
_exptl_crystal_size_max 0.20
_exptl_crystal_size_mid 0.18
_exptl_crystal_size_min 0.10
_refine_diff_density_max 1.661
_refine_diff_density_min -1.700
_refine_diff_density_rms 0.146
_refine_ls_extinction_method none
_refine_ls_goodness_of_fit_ref 1.073
_refine_ls_hydrogen_treatment none
_refine_ls_matrix_type full
_refine_ls_number_parameters 1227
_refine_ls_number_reflns 19227
_refine_ls_number_restraints 0
_refine_ls_restrained_S_all 1.073
_refine_ls_R_factor_all 0.0792
_refine_ls_R_factor_gt 0.0560
_refine_ls_shift/su_max 0.005
_refine_ls_shift/su_mean 0.000
_refine_ls_structure_factor_coef Fsqd
_refine_ls_weighting_details 'calc w=1/[\s^2^(Fo^2^)+(0.0293P)^2^+28.1966P] where P=(Fo^2^+2Fc^2^)/3'
_refine_ls_weighting_scheme calc
_refine_ls_wR_factor_gt 0.1016
_refine_ls_wR_factor_ref 0.1132
_reflns_number_gt 14606
_reflns_number_total 19227
_reflns_threshold_expression >2sigma(I)
_cod_data_source_file c1ce05825h.txt
_cod_data_source_block Gd5
_cod_depositor_comments
;
The following automatic conversions were performed:

'_symmetry_cell_setting' value 'Monoclinic' changed to 'monoclinic'
according to /home/saulius/struct/CIF-dictionaries/cif_core.dic
dictionary named 'cif_core.dic' version 2.4.1 from 2010-06-29.

Automatic conversion script
Id: cif_fix_values 1715 2011-07-08 13:25:40Z adriana 
;
_cod_original_sg_symbol_H-M P21/c
_cod_database_code 7206821

loop_
_symmetry_equiv_pos_as_xyz
'x, y, z'
'-x, y+1/2, -z+1/2'
'-x, -y, -z'
'x, -y-1/2, z-1/2'

loop_
_atom_site_label
_atom_site_type_symbol
_atom_site_fract_x
_atom_site_fract_y
_atom_site_fract_z
_atom_site_U_iso_or_equiv
_atom_site_adp_type
_atom_site_occupancy
_atom_site_symmetry_multiplicity
_atom_site_calc_flag
_atom_site_refinement_flags
Gd1 Gd 0.377779(19) -0.535912(8) 0.939445(13) 0.01287(6) Uani 1 1 d .
Gd2 Gd 0.132166(18) -0.468559(8) 0.559900(12) 0.01228(6) Uani 1 1 d .
Cu1 Cu 0.47130(5) -0.45901(2) 0.86497(3) 0.01460(13) Uani 1 1 d .
Cu2 Cu 0.24679(5) -0.497579(19) 0.75444(3) 0.01490(13) Uani 1 1 d .
Cu3 Cu 0.01869(5) -0.535734(19) 0.63459(3) 0.01411(13) Uani 1 1 d .
O1 O 0.7211(3) -0.52564(12) 0.45885(19) 0.0196(8) Uani 1 1 d .
O2 O 0.8642(3) -0.49429(12) 0.5417(2) 0.0211(8) Uani 1 1 d .
O3 O 0.4831(3) -0.58765(12) 0.9263(2) 0.0231(8) Uani 1 1 d .
O4 O 0.4600(3) -0.59259(12) 0.8146(2) 0.0280(9) Uani 1 1 d .
O5 O 0.5135(3) -0.39634(12) 0.88114(19) 0.0202(8) Uani 1 1 d .
O6 O 0.6300(3) -0.39727(12) 0.9992(2) 0.0243(9) Uani 1 1 d .
O7 O 0.2112(3) -0.56165(11) 0.72943(19) 0.0172(8) Uani 1 1 d .
O8 O 0.2541(3) -0.58057(12) 0.84193(19) 0.0212(8) Uani 1 1 d .
O9 O 0.2864(3) -0.43401(11) 0.77106(19) 0.0199(8) Uani 1 1 d .
O10 O 0.2542(3) -0.42481(11) 0.65798(19) 0.0190(8) Uani 1 1 d .
O11 O -0.0232(3) -0.59852(11) 0.61958(19) 0.0188(8) Uani 1 1 d .
O12 O -0.1453(3) -0.59790(12) 0.5030(2) 0.0221(8) Uani 1 1 d .
O13 O 0.0269(3) -0.41174(11) 0.5663(2) 0.0205(8) Uani 1 1 d .
O14 O 0.0334(3) -0.40432(12) 0.6727(2) 0.0253(9) Uani 1 1 d .
O15 O -0.2253(3) -0.46633(12) 1.04290(19) 0.0199(8) Uani 1 1 d .
O16 O -0.3674(3) -0.49945(12) 0.96130(19) 0.0214(8) Uani 1 1 d .
O17 O 0.5428(3) -0.53612(11) 1.04859(18) 0.0146(7) Uani 1 1 d .
H17B H 0.5780 -0.5672 1.0505 0.022 Uiso 1 1 d R
O18 O 0.3846(3) -0.51251(11) 0.83088(18) 0.0162(7) Uani 1 1 d .
H18B H 0.4100 -0.5310 0.8109 0.024 Uiso 1 1 d R
O19 O 0.1152(3) -0.48551(11) 0.66992(17) 0.0150(7) Uani 1 1 d .
H19B H 0.1063 -0.4523 0.6807 0.023 Uiso 1 1 d R
O20 O 0.0327(3) -0.53431(11) 0.54917(18) 0.0145(7) Uani 1 1 d .
H20B H 0.0572 -0.5641 0.5329 0.022 Uiso 1 1 d R
O21 O 0.2292(3) -0.48289(12) 0.8580(2) 0.0206(8) Uani 1 1 d .
H21C H 0.2360 -0.4585 0.8718 0.019(16) Uiso 1 1 d R
H21B H 0.1603 -0.5007 0.8382 0.028 Uiso 1 1 d R
O22 O 0.2484(3) -0.53020(12) 0.62721(19) 0.0199(8) Uani 1 1 d .
H22C H 0.2713 -0.5443 0.5973 0.030 Uiso 1 1 d R
H22B H 0.2430 -0.5496 0.6496 0.030 Uiso 1 1 d R
N1 N 0.5160(3) -0.46128(13) 0.7907(2) 0.0156(9) Uani 1 1 d .
N2 N 0.5175(5) -0.89582(17) 0.9304(3) 0.0405(14) Uani 1 1 d .
N3 N 0.6715(4) -0.09524(16) 0.9190(3) 0.0329(12) Uani 1 1 d .
N4 N 0.1476(5) -0.8724(2) 0.6757(5) 0.066(2) Uani 1 1 d .
N5 N 0.3224(4) -0.12391(16) 0.7777(3) 0.0373(13) Uani 1 1 d .
N6 N -0.2100(4) -0.89704(15) 0.5966(3) 0.0300(12) Uani 1 1 d .
N7 N -0.0036(5) -0.10335(19) 0.5618(4) 0.0549(18) Uani 1 1 d .
N8 N -0.0205(3) -0.53013(14) 0.7119(2) 0.0172(9) Uani 1 1 d .
C1 C 0.4668(4) -0.48483(19) 0.7298(3) 0.0239(12) Uani 1 1 d .
H1A H 0.4057 -0.4985 0.7188 0.029(17) Uiso 1 1 d R
C2 C 0.5027(4) -0.4900(2) 0.6824(3) 0.0261(13) Uani 1 1 d .
H2A H 0.4647 -0.5063 0.6399 0.025(16) Uiso 1 1 d R
C3 C 0.5938(4) -0.47130(17) 0.6966(3) 0.0167(10) Uani 1 1 d .
C4 C 0.6419(4) -0.44492(18) 0.7587(3) 0.0252(13) Uani 1 1 d .
H4A H 0.7020 -0.4302 0.7702 0.030 Uiso 1 1 d R
C5 C 0.6012(4) -0.44046(17) 0.8033(3) 0.0224(12) Uani 1 1 d .
H5A H 0.6344 -0.4221 0.8438 0.028(16) Uiso 1 1 d R
C6 C 0.6374(4) -0.47906(17) 0.6495(3) 0.0202(11) Uani 1 1 d .
C7 C 0.6008(5) -0.5126(2) 0.5974(3) 0.0330(15) Uani 1 1 d .
H7A H 0.5469 -0.5303 0.5916 0.031(17) Uiso 1 1 d R
C8 C 0.6428(5) -0.5203(2) 0.5539(3) 0.0308(14) Uani 1 1 d .
H8A H 0.6156 -0.5423 0.5182 0.030(17) Uiso 1 1 d R
C9 C 0.7248(4) -0.49555(18) 0.5632(3) 0.0191(11) Uani 1 1 d .
C10 C 0.7627(4) -0.46186(18) 0.6150(3) 0.0236(12) Uani 1 1 d .
H10A H 0.8184 -0.4451 0.6218 0.039(19) Uiso 1 1 d R
C11 C 0.7188(5) -0.4534(2) 0.6573(3) 0.0271(13) Uani 1 1 d .
H11A H 0.7435 -0.4301 0.6909 0.05(2) Uiso 1 1 d R
C12 C 0.7722(4) -0.50558(16) 0.5181(3) 0.0158(10) Uani 1 1 d .
C13 C 0.5490(5) -0.8761(2) 0.8896(4) 0.0362(16) Uani 1 1 d .
H13A H 0.5780 -0.8938 0.8688 0.05(2) Uiso 1 1 d R
C14 C 0.5407(5) -0.83016(18) 0.8757(4) 0.0308(14) Uani 1 1 d .
H14A H 0.5629 -0.8178 0.8460 0.014(14) Uiso 1 1 d R
C15 C 0.4988(5) -0.80319(19) 0.9068(3) 0.0292(13) Uani 1 1 d .
C16 C 0.4642(6) -0.8241(2) 0.9483(4) 0.0387(16) Uani 1 1 d .
H16A H 0.4338 -0.8076 0.9693 0.05(2) Uiso 1 1 d R
C17 C 0.4751(6) -0.8700(2) 0.9579(4) 0.049(2) Uani 1 1 d .
H17A H 0.4508 -0.8836 0.9855 0.05(2) Uiso 1 1 d R
C18 C 0.4933(4) -0.75325(18) 0.8974(3) 0.0248(12) Uani 1 1 d .
C19 C 0.4780(5) -0.73365(19) 0.8335(3) 0.0294(14) Uani 1 1 d .
H19A H 0.4705 -0.7517 0.7955 0.039(19) Uiso 1 1 d R
C20 C 0.4739(5) -0.68726(19) 0.8253(3) 0.0280(13) Uani 1 1 d .
H20A H 0.4625 -0.6744 0.7819 0.05(2) Uiso 1 1 d R
C21 C 0.4871(4) -0.66027(16) 0.8823(3) 0.0217(12) Uani 1 1 d .
C22 C 0.5032(5) -0.67950(19) 0.9461(3) 0.0279(13) Uani 1 1 d .
H22A H 0.5125 -0.6613 0.9843 0.033(18) Uiso 1 1 d R
C23 C 0.5063(5) -0.72564(19) 0.9542(3) 0.0284(13) Uani 1 1 d .
H23A H 0.5171 -0.7382 0.9975 0.05(2) Uiso 1 1 d R
C24 C 0.4759(4) -0.60922(15) 0.8721(3) 0.0148(10) Uani 1 1 d .
C25 C 0.5851(5) -0.1159(2) 0.8735(4) 0.0406(17) Uani 1 1 d .
H25A H 0.5316 -0.0992 0.8384 0.049 Uiso 1 1 d R
C26 C 0.5723(5) -0.1621(2) 0.8763(4) 0.0381(16) Uani 1 1 d .
H26A H 0.5103 -0.1752 0.8444 0.046 Uiso 1 1 d R
C27 C 0.6504(5) -0.18842(18) 0.9262(3) 0.0233(12) Uani 1 1 d .
C28 C 0.7392(5) -0.16664(19) 0.9740(3) 0.0298(14) Uani 1 1 d .
H28A H 0.7942 -0.1828 1.0093 0.036 Uiso 1 1 d R
C29 C 0.7464(5) -0.12057(19) 0.9692(3) 0.0325(14) Uani 1 1 d .
H29A H 0.8064 -0.1066 1.0027 0.039 Uiso 1 1 d R
C30 C 0.6378(4) -0.23783(17) 0.9284(3) 0.0214(11) Uani 1 1 d .
C31 C 0.6918(5) -0.26181(19) 0.9919(3) 0.0349(15) Uani 1 1 d .
H31A H 0.7396 -0.2472 1.0338 0.042 Uiso 1 1 d R
C32 C 0.6750(5) -0.30741(19) 0.9939(3) 0.0346(15) Uani 1 1 d .
H32A H 0.7123 -0.3230 1.0373 0.041 Uiso 1 1 d R
C33 C 0.6043(4) -0.32999(17) 0.9329(3) 0.0183(11) Uani 1 1 d .
C34 C 0.5552(5) -0.30736(18) 0.8685(3) 0.0259(13) Uani 1 1 d .
H34A H 0.5111 -0.3225 0.8261 0.04(2) Uiso 1 1 d R
C35 C 0.5714(5) -0.26124(18) 0.8664(3) 0.0291(14) Uani 1 1 d .
H35A H 0.5369 -0.2460 0.8225 0.06(2) Uiso 1 1 d R
C36 C 0.5828(4) -0.37854(16) 0.9393(3) 0.0154(10) Uani 1 1 d .
C37 C 0.1377(6) -0.8533(2) 0.7270(6) 0.064(3) Uani 1 1 d .
H37A H 0.1151 -0.8712 0.7518 0.077 Uiso 1 1 d R
C38 C 0.1573(6) -0.8085(2) 0.7471(5) 0.050(2) Uani 1 1 d .
H38A H 0.1500 -0.7977 0.7852 0.06(3) Uiso 1 1 d R
C39 C 0.1883(5) -0.78016(19) 0.7106(4) 0.0339(15) Uani 1 1 d .
C40 C 0.1982(6) -0.7996(2) 0.6557(4) 0.0461(19) Uani 1 1 d .
H40A H 0.2191 -0.7826 0.6290 0.055 Uiso 1 1 d R
C41 C 0.1764(7) -0.8451(2) 0.6401(5) 0.063(3) Uani 1 1 d .
H41A H 0.1828 -0.8572 0.6023 0.075 Uiso 1 1 d R
C42 C 0.2039(4) -0.73131(18) 0.7276(3) 0.0270(13) Uani 1 1 d .
C43 C 0.2205(5) -0.7156(2) 0.7936(4) 0.0371(16) Uani 1 1 d .
H43A H 0.2265 -0.7360 0.8285 0.027(16) Uiso 1 1 d R
C44 C 0.2283(5) -0.67034(19) 0.8089(3) 0.0345(15) Uani 1 1 d .
H44A H 0.2397 -0.6607 0.8539 0.027(16) Uiso 1 1 d R
C45 C 0.2194(4) -0.63915(17) 0.7579(3) 0.0192(11) Uani 1 1 d .
C46 C 0.2061(5) -0.65447(18) 0.6926(3) 0.0251(12) Uani 1 1 d .
H46A H 0.2025 -0.6340 0.6584 0.024(16) Uiso 1 1 d R
C47 C 0.1984(5) -0.69971(19) 0.6776(3) 0.0312(14) Uani 1 1 d .
H47A H 0.1893 -0.7092 0.6331 0.04(2) Uiso 1 1 d R
C48 C 0.2293(4) -0.59046(17) 0.7786(3) 0.0169(10) Uani 1 1 d .
C49 C 0.2985(6) -0.1497(2) 0.8180(4) 0.0420(17) Uani 1 1 d .
H49A H 0.2910 -0.1360 0.8542 0.050 Uiso 1 1 d R
C50 C 0.2834(6) -0.19601(19) 0.8088(4) 0.0392(17) Uani 1 1 d .
H50A H 0.2652 -0.2122 0.8378 0.047 Uiso 1 1 d R
C51 C 0.2962(4) -0.21750(18) 0.7559(3) 0.0254(12) Uani 1 1 d .
C52 C 0.3204(5) -0.19047(19) 0.7139(3) 0.0285(13) Uani 1 1 d .
H52A H 0.3291 -0.2029 0.6774 0.028(17) Uiso 1 1 d R
C53 C 0.3323(5) -0.1449(2) 0.7267(4) 0.0361(16) Uani 1 1 d .
H53A H 0.3483 -0.1277 0.6974 0.05(2) Uiso 1 1 d R
C54 C 0.2863(4) -0.26661(18) 0.7458(3) 0.0242(12) Uani 1 1 d .
C55 C 0.3103(5) -0.29520(18) 0.8041(3) 0.0283(13) Uani 1 1 d .
H55A H 0.3295 -0.2829 0.8493 0.05(2) Uiso 1 1 d R
C56 C 0.3068(5) -0.34173(18) 0.7964(3) 0.0254(13) Uani 1 1 d .
H56A H 0.3225 -0.3601 0.8358 0.014(14) Uiso 1 1 d R
C57 C 0.2795(4) -0.36007(17) 0.7290(3) 0.0187(11) Uani 1 1 d .
C58 C 0.2553(4) -0.33217(18) 0.6706(3) 0.0241(12) Uani 1 1 d .
H58A H 0.2371 -0.3443 0.6255 0.020(15) Uiso 1 1 d R
C59 C 0.2583(5) -0.28616(18) 0.6795(3) 0.0273(13) Uani 1 1 d .
H59A H 0.2410 -0.2677 0.6397 0.025(16) Uiso 1 1 d R
C60 C 0.2733(4) -0.40992(17) 0.7180(3) 0.0154(10) Uani 1 1 d .
C61 C -0.1482(6) -0.8722(2) 0.6532(4) 0.0449(19) Uani 1 1 d .
H61A H -0.1156 -0.8858 0.6986 0.054 Uiso 1 1 d R
C62 C -0.1293(5) -0.8271(2) 0.6487(3) 0.0383(17) Uani 1 1 d .
H62A H -0.0855 -0.8113 0.6905 0.046 Uiso 1 1 d R
C63 C -0.1748(4) -0.80539(17) 0.5825(3) 0.0208(11) Uani 1 1 d .
C64 C -0.2391(5) -0.83163(19) 0.5229(3) 0.0305(14) Uani 1 1 d .
H64A H -0.2724 -0.8191 0.4767 0.037 Uiso 1 1 d R
C65 C -0.2536(5) -0.8761(2) 0.5329(3) 0.0323(14) Uani 1 1 d .
H65A H -0.2970 -0.8927 0.4920 0.039 Uiso 1 1 d R
C66 C -0.1564(4) -0.75678(17) 0.5777(3) 0.0204(11) Uani 1 1 d .
C67 C -0.0699(4) -0.73560(18) 0.6327(3) 0.0256(12) Uani 1 1 d .
H67A H -0.0232 -0.7523 0.6724 0.040(19) Uiso 1 1 d R
C68 C -0.0521(4) -0.69023(17) 0.6293(3) 0.0230(12) Uani 1 1 d .
H68A H 0.0051 -0.6769 0.6672 0.014(14) Uiso 1 1 d R
C69 C -0.1186(4) -0.66486(16) 0.5699(3) 0.0174(11) Uani 1 1 d .
C70 C -0.2053(4) -0.68535(18) 0.5162(3) 0.0239(12) Uani 1 1 d .
H70A H -0.2520 -0.6686 0.4767 0.033(18) Uiso 1 1 d R
C71 C -0.2242(5) -0.73026(18) 0.5202(3) 0.0260(13) Uani 1 1 d .
H71A H -0.2835 -0.7430 0.4834 0.038(19) Uiso 1 1 d R
C72 C -0.0952(4) -0.61639(17) 0.5629(3) 0.0185(11) Uani 1 1 d .
C73 C 0.0485(6) -0.1301(2) 0.5433(4) 0.052(2) Uani 1 1 d .
H73A H 0.0877 -0.1168 0.5261 0.07(3) Uiso 1 1 d R
C74 C 0.0496(6) -0.1762(2) 0.5479(4) 0.0432(18) Uani 1 1 d .
H74A H 0.0873 -0.1931 0.5331 0.05(2) Uiso 1 1 d R
C75 C -0.0060(5) -0.1967(2) 0.5749(4) 0.0334(15) Uani 1 1 d .
C76 C -0.0601(6) -0.1693(2) 0.5944(5) 0.050(2) Uani 1 1 d .
H76A H -0.0982 -0.1815 0.6133 0.06(3) Uiso 1 1 d R
C77 C -0.0589(6) -0.1236(2) 0.5861(5) 0.058(2) Uani 1 1 d .
H77A H -0.0983 -0.1059 0.5985 0.027(17) Uiso 1 1 d R
C78 C -0.0062(5) -0.24628(19) 0.5821(4) 0.0296(13) Uani 1 1 d .
C79 C -0.0026(5) -0.27420(19) 0.5309(3) 0.0294(13) Uani 1 1 d .
H79A H -0.0036 -0.2618 0.4905 0.05(2) Uiso 1 1 d R
C80 C 0.0026(4) -0.32039(18) 0.5399(3) 0.0239(12) Uani 1 1 d .
H80A H 0.0047 -0.3386 0.5054 0.016(14) Uiso 1 1 d R
C81 C 0.0042(4) -0.33933(17) 0.5997(3) 0.0183(11) Uani 1 1 d .
C82 C -0.0026(5) -0.31189(19) 0.6492(3) 0.0296(14) Uani 1 1 d .
H82A H -0.0029 -0.3245 0.6890 0.036 Uiso 1 1 d R
C83 C -0.0089(5) -0.26556(19) 0.6401(4) 0.0309(14) Uani 1 1 d .
H83A H -0.0151 -0.2476 0.6733 0.038(19) Uiso 1 1 d R
C84 C 0.0221(4) -0.38899(15) 0.6149(3) 0.0176(11) Uani 1 1 d .
C85 C -0.0686(5) -0.5630(2) 0.7242(3) 0.0340(16) Uani 1 1 d .
H85A H -0.0767 -0.5901 0.7004 0.041 Uiso 1 1 d R
C86 C -0.1071(5) -0.5593(2) 0.7706(4) 0.0344(15) Uani 1 1 d .
H86A H -0.1399 -0.5836 0.7774 0.041(19) Uiso 1 1 d R
C87 C -0.0969(4) -0.51946(18) 0.8063(3) 0.0197(11) Uani 1 1 d .
C88 C -0.0459(4) -0.48534(19) 0.7945(3) 0.0255(13) Uani 1 1 d .
H88A H -0.0354 -0.4582 0.8187 0.031(17) Uiso 1 1 d R
C89 C -0.0094(4) -0.49122(18) 0.7472(3) 0.0219(12) Uani 1 1 d .
H89A H 0.0239 -0.4676 0.7394 0.06(2) Uiso 1 1 d R
C90 C -0.1401(4) -0.51356(17) 0.8542(3) 0.0186(11) Uani 1 1 d .
C91 C -0.0957(4) -0.48391(19) 0.9122(3) 0.0242(12) Uani 1 1 d .
H91A H -0.0372 -0.4684 0.9219 0.032(17) Uiso 1 1 d R
C92 C -0.1379(4) -0.47751(18) 0.9559(3) 0.0211(11) Uani 1 1 d .
H92A H -0.1060 -0.4587 0.9960 0.036(18) Uiso 1 1 d R
C93 C -0.2275(4) -0.49922(17) 0.9402(3) 0.0168(10) Uani 1 1 d .
C94 C -0.2730(4) -0.52925(18) 0.8826(3) 0.0211(11) Uani 1 1 d .
H94A H -0.3321 -0.5443 0.8726 0.026(16) Uiso 1 1 d R
C95 C -0.2283(4) -0.53621(18) 0.8402(3) 0.0221(12) Uani 1 1 d .
H95A H -0.2573 -0.5566 0.8022 0.035(18) Uiso 1 1 d R
C96 C -0.2754(4) -0.48809(17) 0.9847(3) 0.0181(11) Uani 1 1 d .

loop_
_atom_site_aniso_label
_atom_site_aniso_U_11
_atom_site_aniso_U_22
_atom_site_aniso_U_33
_atom_site_aniso_U_23
_atom_site_aniso_U_13
_atom_site_aniso_U_12
Gd1 0.01609(13) 0.01271(12) 0.01041(12) -0.00033(9) 0.00709(10) -0.00171(10)
Gd2 0.01460(12) 0.01295(12) 0.01018(12) -0.00030(9) 0.00687(10) -0.00095(10)
Cu1 0.0191(3) 0.0159(3) 0.0115(3) -0.0015(2) 0.0097(3) -0.0040(3)
Cu2 0.0161(3) 0.0134(3) 0.0117(3) 0.0014(2) 0.0043(3) -0.0016(2)
Cu3 0.0170(3) 0.0158(3) 0.0119(3) -0.0013(2) 0.0091(3) -0.0027(2)
O1 0.0190(19) 0.0260(19) 0.0177(19) -0.0021(15) 0.0120(17) -0.0012(16)
O2 0.0171(19) 0.030(2) 0.020(2) -0.0051(16) 0.0121(17) -0.0040(16)
O3 0.027(2) 0.0195(19) 0.022(2) -0.0029(15) 0.0115(19) 0.0032(16)
O4 0.044(3) 0.022(2) 0.026(2) 0.0013(16) 0.023(2) 0.0066(18)
O5 0.028(2) 0.0189(18) 0.0144(19) -0.0015(15) 0.0111(17) -0.0048(16)
O6 0.028(2) 0.0216(19) 0.019(2) 0.0071(16) 0.0077(18) -0.0004(17)
O7 0.023(2) 0.0153(17) 0.0153(18) 0.0003(14) 0.0111(17) -0.0030(15)
O8 0.027(2) 0.0209(19) 0.0163(19) -0.0043(15) 0.0118(18) -0.0085(16)
O9 0.030(2) 0.0153(17) 0.0149(19) 0.0009(14) 0.0113(18) -0.0024(16)
O10 0.023(2) 0.0216(18) 0.0125(18) -0.0047(14) 0.0090(17) -0.0084(16)
O11 0.023(2) 0.0196(18) 0.0143(18) -0.0018(14) 0.0096(17) -0.0023(16)
O12 0.022(2) 0.0218(19) 0.019(2) 0.0042(15) 0.0085(18) -0.0031(16)
O13 0.023(2) 0.0195(18) 0.017(2) -0.0004(15) 0.0085(17) 0.0043(16)
O14 0.036(2) 0.0203(19) 0.023(2) -0.0013(16) 0.017(2) 0.0062(17)
O15 0.027(2) 0.0227(19) 0.0138(18) -0.0023(15) 0.0126(17) -0.0033(16)
O16 0.019(2) 0.030(2) 0.0165(19) -0.0050(16) 0.0096(17) -0.0062(16)
O17 0.0191(18) 0.0155(17) 0.0116(17) 0.0014(13) 0.0095(15) 0.0001(14)
O18 0.0189(19) 0.0166(17) 0.0164(18) -0.0024(14) 0.0113(17) -0.0020(15)
O19 0.0156(18) 0.0167(17) 0.0093(17) -0.0015(13) 0.0036(15) -0.0021(14)
O20 0.0145(17) 0.0177(17) 0.0119(17) -0.0024(13) 0.0071(15) -0.0049(14)
O21 0.023(2) 0.019(2) 0.022(2) 0.0012(16) 0.0128(18) -0.0001(16)
O22 0.0213(19) 0.0235(19) 0.0165(19) 0.0064(15) 0.0107(17) 0.0038(16)
N1 0.018(2) 0.018(2) 0.016(2) 0.0029(17) 0.0120(19) 0.0016(18)
N2 0.048(4) 0.023(3) 0.049(4) 0.006(2) 0.023(3) 0.004(3)
N3 0.041(3) 0.021(2) 0.035(3) 0.001(2) 0.017(3) -0.007(2)
N4 0.057(5) 0.023(3) 0.112(7) -0.012(4) 0.038(5) 0.002(3)
N5 0.040(3) 0.019(3) 0.051(4) 0.003(2) 0.021(3) 0.000(2)
N6 0.040(3) 0.019(2) 0.033(3) 0.002(2) 0.020(3) -0.002(2)
N7 0.051(4) 0.028(3) 0.055(4) 0.006(3) 0.003(4) 0.004(3)
N8 0.018(2) 0.020(2) 0.014(2) 0.0015(17) 0.0087(19) 0.0006(18)
C1 0.020(3) 0.039(3) 0.015(3) -0.004(2) 0.010(2) -0.007(3)
C2 0.021(3) 0.041(3) 0.017(3) -0.006(2) 0.010(3) -0.003(3)
C3 0.019(3) 0.022(3) 0.013(2) -0.001(2) 0.011(2) -0.003(2)
C4 0.026(3) 0.027(3) 0.032(3) -0.004(2) 0.022(3) -0.009(2)
C5 0.029(3) 0.021(3) 0.024(3) -0.008(2) 0.018(3) -0.010(2)
C6 0.024(3) 0.021(3) 0.020(3) -0.001(2) 0.014(2) 0.002(2)
C7 0.032(3) 0.041(3) 0.045(4) -0.019(3) 0.033(3) -0.023(3)
C8 0.033(3) 0.037(3) 0.039(4) -0.019(3) 0.030(3) -0.014(3)
C9 0.019(3) 0.026(3) 0.019(3) 0.002(2) 0.014(2) 0.005(2)
C10 0.021(3) 0.028(3) 0.029(3) -0.005(2) 0.018(3) -0.005(2)
C11 0.030(3) 0.035(3) 0.023(3) -0.010(2) 0.017(3) -0.010(3)
C12 0.024(3) 0.015(2) 0.014(2) 0.0030(19) 0.013(2) 0.004(2)
C13 0.032(4) 0.023(3) 0.052(4) -0.001(3) 0.019(4) 0.004(3)
C14 0.035(4) 0.020(3) 0.039(4) -0.004(3) 0.019(3) 0.002(3)
C15 0.025(3) 0.027(3) 0.037(4) -0.003(3) 0.016(3) 0.003(3)
C16 0.050(4) 0.029(3) 0.047(4) 0.001(3) 0.031(4) 0.005(3)
C17 0.070(6) 0.033(4) 0.056(5) 0.000(3) 0.041(5) -0.002(4)
C18 0.021(3) 0.019(3) 0.037(4) -0.002(2) 0.017(3) 0.002(2)
C19 0.035(4) 0.027(3) 0.033(4) -0.006(3) 0.023(3) 0.000(3)
C20 0.032(3) 0.028(3) 0.029(3) -0.002(3) 0.019(3) 0.004(3)
C21 0.024(3) 0.011(2) 0.031(3) 0.002(2) 0.014(3) 0.002(2)
C22 0.034(3) 0.022(3) 0.027(3) 0.000(2) 0.015(3) 0.005(3)
C23 0.033(3) 0.025(3) 0.026(3) 0.001(2) 0.014(3) 0.005(3)
C24 0.014(2) 0.008(2) 0.024(3) -0.0025(19) 0.012(2) 0.0032(19)
C25 0.032(4) 0.027(3) 0.043(4) 0.008(3) 0.003(3) 0.002(3)
C26 0.035(4) 0.022(3) 0.043(4) 0.000(3) 0.009(3) -0.003(3)
C27 0.029(3) 0.019(3) 0.022(3) 0.003(2) 0.014(3) -0.002(2)
C28 0.028(3) 0.022(3) 0.030(3) 0.002(2) 0.008(3) -0.003(2)
C29 0.035(4) 0.019(3) 0.033(4) -0.003(2) 0.009(3) -0.009(3)
C30 0.020(3) 0.019(3) 0.026(3) 0.005(2) 0.012(3) -0.002(2)
C31 0.038(4) 0.026(3) 0.020(3) -0.002(2) -0.001(3) -0.012(3)
C32 0.041(4) 0.024(3) 0.020(3) 0.004(2) 0.001(3) -0.008(3)
C33 0.021(3) 0.018(3) 0.016(3) 0.003(2) 0.010(2) -0.002(2)
C34 0.037(4) 0.021(3) 0.014(3) -0.003(2) 0.008(3) -0.007(3)
C35 0.040(4) 0.021(3) 0.015(3) 0.004(2) 0.006(3) -0.007(3)
C36 0.017(3) 0.015(2) 0.019(3) -0.001(2) 0.012(2) 0.000(2)
C37 0.057(5) 0.023(4) 0.124(9) 0.000(4) 0.053(6) -0.002(4)
C38 0.048(5) 0.025(3) 0.088(7) -0.006(4) 0.042(5) -0.002(3)
C39 0.024(3) 0.019(3) 0.052(4) -0.002(3) 0.013(3) 0.001(2)
C40 0.052(5) 0.022(3) 0.058(5) -0.006(3) 0.023(4) 0.001(3)
C41 0.063(6) 0.028(4) 0.078(7) -0.019(4) 0.021(5) 0.000(4)
C42 0.018(3) 0.020(3) 0.040(4) -0.002(2) 0.012(3) -0.003(2)
C43 0.054(5) 0.020(3) 0.038(4) 0.003(3) 0.024(4) -0.007(3)
C44 0.053(4) 0.025(3) 0.026(3) -0.003(3) 0.021(3) -0.009(3)
C45 0.019(3) 0.017(3) 0.023(3) 0.000(2) 0.011(2) -0.004(2)
C46 0.032(3) 0.018(3) 0.028(3) -0.002(2) 0.017(3) -0.003(2)
C47 0.038(4) 0.025(3) 0.032(4) -0.009(3) 0.019(3) -0.001(3)
C48 0.019(3) 0.018(2) 0.014(3) -0.0004(19) 0.009(2) -0.002(2)
C49 0.051(5) 0.025(3) 0.054(5) -0.005(3) 0.030(4) 0.004(3)
C50 0.057(5) 0.019(3) 0.053(5) 0.004(3) 0.035(4) 0.005(3)
C51 0.024(3) 0.018(3) 0.032(3) -0.001(2) 0.012(3) 0.000(2)
C52 0.028(3) 0.025(3) 0.030(3) 0.002(2) 0.012(3) 0.002(2)
C53 0.040(4) 0.022(3) 0.045(4) 0.013(3) 0.020(4) 0.006(3)
C54 0.022(3) 0.020(3) 0.032(3) 0.000(2) 0.015(3) 0.002(2)
C55 0.041(4) 0.018(3) 0.023(3) -0.007(2) 0.014(3) -0.003(3)
C56 0.033(3) 0.018(3) 0.021(3) -0.001(2) 0.010(3) 0.000(2)
C57 0.021(3) 0.016(2) 0.021(3) -0.006(2) 0.012(2) -0.005(2)
C58 0.028(3) 0.023(3) 0.020(3) -0.003(2) 0.011(3) -0.007(2)
C59 0.033(3) 0.023(3) 0.028(3) 0.009(2) 0.017(3) 0.002(3)
C60 0.009(2) 0.022(3) 0.013(2) -0.001(2) 0.004(2) -0.002(2)
C61 0.064(5) 0.029(3) 0.025(4) 0.009(3) 0.009(4) -0.010(3)
C62 0.051(4) 0.024(3) 0.024(3) 0.003(3) 0.007(3) -0.012(3)
C63 0.018(3) 0.021(3) 0.020(3) 0.005(2) 0.006(2) -0.002(2)
C64 0.037(4) 0.026(3) 0.020(3) 0.009(2) 0.009(3) 0.000(3)
C65 0.038(4) 0.028(3) 0.022(3) 0.003(2) 0.008(3) -0.007(3)
C66 0.020(3) 0.018(3) 0.017(3) 0.004(2) 0.005(2) -0.003(2)
C67 0.023(3) 0.023(3) 0.026(3) 0.005(2) 0.009(3) -0.003(2)
C68 0.017(3) 0.020(3) 0.023(3) 0.000(2) 0.003(2) -0.007(2)
C69 0.018(3) 0.016(2) 0.020(3) 0.002(2) 0.010(2) -0.002(2)
C70 0.022(3) 0.023(3) 0.019(3) 0.007(2) 0.004(2) 0.000(2)
C71 0.027(3) 0.023(3) 0.015(3) 0.002(2) 0.001(3) -0.009(2)
C72 0.018(3) 0.023(3) 0.019(3) -0.001(2) 0.013(2) 0.002(2)
C73 0.050(5) 0.036(4) 0.060(5) 0.013(4) 0.020(4) 0.000(4)
C74 0.044(4) 0.027(3) 0.054(5) 0.008(3) 0.020(4) 0.005(3)
C75 0.025(3) 0.024(3) 0.035(4) 0.002(3) 0.004(3) 0.002(3)
C76 0.044(4) 0.022(3) 0.070(6) 0.001(3) 0.019(4) 0.002(3)
C77 0.046(5) 0.025(4) 0.093(7) 0.001(4) 0.028(5) 0.011(3)
C78 0.028(3) 0.021(3) 0.039(4) 0.003(3) 0.016(3) 0.000(2)
C79 0.031(3) 0.027(3) 0.033(4) 0.007(3) 0.019(3) 0.008(3)
C80 0.027(3) 0.022(3) 0.024(3) 0.001(2) 0.013(3) 0.005(2)
C81 0.016(3) 0.019(3) 0.018(3) -0.004(2) 0.007(2) -0.001(2)
C82 0.040(4) 0.027(3) 0.028(3) -0.001(2) 0.022(3) 0.003(3)
C83 0.037(4) 0.021(3) 0.037(4) -0.006(3) 0.021(3) 0.005(3)
C84 0.014(3) 0.006(2) 0.028(3) -0.004(2) 0.007(2) 0.0045(19)
C85 0.055(4) 0.031(3) 0.040(4) -0.016(3) 0.041(4) -0.014(3)
C86 0.054(4) 0.028(3) 0.041(4) -0.007(3) 0.038(4) -0.013(3)
C87 0.019(3) 0.027(3) 0.018(3) 0.004(2) 0.013(2) -0.001(2)
C88 0.031(3) 0.028(3) 0.026(3) -0.008(2) 0.020(3) -0.003(3)
C89 0.026(3) 0.024(3) 0.019(3) -0.009(2) 0.013(3) -0.009(2)
C90 0.021(3) 0.024(3) 0.016(3) 0.003(2) 0.013(2) 0.001(2)
C91 0.019(3) 0.033(3) 0.024(3) -0.007(2) 0.013(3) -0.008(2)
C92 0.019(3) 0.027(3) 0.018(3) -0.008(2) 0.010(2) -0.001(2)
C93 0.015(3) 0.022(3) 0.016(3) 0.000(2) 0.010(2) 0.000(2)
C94 0.025(3) 0.023(3) 0.022(3) -0.005(2) 0.017(3) -0.007(2)
C95 0.026(3) 0.024(3) 0.023(3) -0.001(2) 0.017(3) -0.003(2)
C96 0.023(3) 0.016(2) 0.017(3) 0.006(2) 0.012(2) 0.006(2)

loop_
_atom_type_symbol
_atom_type_description
_atom_type_scat_dispersion_real
_atom_type_scat_dispersion_imag
_atom_type_scat_source
C C 0.0033 0.0016 'International Tables Vol C Tables 4.2.6.8 and 6.1.1.4'
H H 0.0000 0.0000 'International Tables Vol C Tables 4.2.6.8 and 6.1.1.4'
Cu Cu 0.3201 1.2651 'International Tables Vol C Tables 4.2.6.8 and 6.1.1.4'
Gd Gd -0.1653 3.9035 'International Tables Vol C Tables 4.2.6.8 and 6.1.1.4'
N N 0.0061 0.0033 'International Tables Vol C Tables 4.2.6.8 and 6.1.1.4'
O O 0.0106 0.0060 'International Tables Vol C Tables 4.2.6.8 and 6.1.1.4'

loop_
_geom_angle_atom_site_label_1
_geom_angle_atom_site_label_2
_geom_angle_atom_site_label_3
_geom_angle
_geom_angle_site_symmetry_1
_geom_angle_site_symmetry_3
O3 Gd1 O8 79.44(13) . .
O3 Gd1 O17 105.26(12) . 3_647
O8 Gd1 O17 136.21(12) . 3_647
O3 Gd1 O6 75.11(13) . 3_647
O8 Gd1 O6 77.30(13) . 3_647
O17 Gd1 O6 146.45(12) 3_647 3_647
O3 Gd1 O17 70.77(12) . .
O8 Gd1 O17 145.03(12) . .
O17 Gd1 O17 71.20(13) 3_647 .
O6 Gd1 O17 77.69(12) 3_647 .
O3 Gd1 O16 137.31(13) . 3_547
O8 Gd1 O16 129.05(12) . 3_547
O17 Gd1 O16 76.68(11) 3_647 3_547
O6 Gd1 O16 81.15(13) 3_647 3_547
O17 Gd1 O16 69.80(12) . 3_547
O3 Gd1 O18 73.83(12) . .
O8 Gd1 O18 74.17(12) . .
O17 Gd1 O18 66.04(11) 3_647 .
O6 Gd1 O18 140.90(12) 3_647 .
O17 Gd1 O18 113.02(11) . .
O16 Gd1 O18 137.90(12) 3_547 .
O3 Gd1 O15 140.27(12) . 3_547
O8 Gd1 O15 76.27(12) . 3_547
O17 Gd1 O15 114.07(11) 3_647 3_547
O6 Gd1 O15 69.21(12) 3_647 3_547
O17 Gd1 O15 116.38(11) . 3_547
O16 Gd1 O15 52.92(12) 3_547 3_547
O18 Gd1 O15 127.14(12) . 3_547
O3 Gd1 O21 138.01(12) . .
O8 Gd1 O21 73.42(13) . .
O17 Gd1 O21 75.50(12) 3_647 .
O6 Gd1 O21 127.12(12) 3_647 .
O17 Gd1 O21 141.55(12) . .
O16 Gd1 O21 84.43(12) 3_547 .
O18 Gd1 O21 68.34(11) . .
O15 Gd1 O21 61.66(11) 3_547 .
O3 Gd1 C96 146.90(13) . 3_547
O8 Gd1 C96 102.57(14) . 3_547
O17 Gd1 C96 95.92(13) 3_647 3_547
O6 Gd1 C96 73.23(14) 3_647 3_547
O17 Gd1 C96 93.12(14) . 3_547
O16 Gd1 C96 26.54(14) 3_547 3_547
O18 Gd1 C96 138.95(13) . 3_547
O15 Gd1 C96 26.38(13) 3_547 3_547
O21 Gd1 C96 71.56(13) . 3_547
O3 Gd1 Cu1 85.36(9) . .
O8 Gd1 Cu1 107.18(9) . .
O17 Gd1 Cu1 33.18(8) 3_647 .
O6 Gd1 Cu1 158.94(10) 3_647 .
O17 Gd1 Cu1 88.60(8) . .
O16 Gd1 Cu1 109.25(9) 3_547 .
O18 Gd1 Cu1 33.48(8) . .
O15 Gd1 Cu1 131.77(8) 3_547 .
O21 Gd1 Cu1 73.14(8) . .
C96 Gd1 Cu1 124.05(10) 3_547 .
O3 Gd1 Cu2 96.60(10) . .
O8 Gd1 Cu2 57.46(9) . .
O17 Gd1 Cu2 78.83(8) 3_647 .
O6 Gd1 Cu2 134.72(9) 3_647 .
O17 Gd1 Cu2 142.36(8) . .
O16 Gd1 Cu2 124.86(9) 3_547 .
O18 Gd1 Cu2 31.06(8) . .
O15 Gd1 Cu2 96.22(8) 3_547 .
O21 Gd1 Cu2 41.62(8) . .
C96 Gd1 Cu2 112.48(11) 3_547 .
Cu1 Gd1 Cu2 54.45(2) . .
O10 Gd2 O13 79.05(13) . .
O10 Gd2 O20 134.93(11) . .
O13 Gd2 O20 100.14(12) . .
O10 Gd2 O20 143.47(12) . 3_546
O13 Gd2 O20 68.10(12) . 3_546
O20 Gd2 O20 68.86(13) . 3_546
O10 Gd2 O22 83.13(12) . .
O13 Gd2 O22 143.88(12) . .
O20 Gd2 O22 71.40(12) . .
O20 Gd2 O22 133.18(12) 3_546 .
O10 Gd2 O12 78.18(12) . 3_546
O13 Gd2 O12 72.41(12) . 3_546
O20 Gd2 O12 145.22(12) . 3_546
O20 Gd2 O12 77.06(12) 3_546 3_546
O22 Gd2 O12 133.76(12) . 3_546
O10 Gd2 O2 132.16(12) . 3_646
O13 Gd2 O2 133.14(13) . 3_646
O20 Gd2 O2 80.77(11) . 3_646
O20 Gd2 O2 68.88(12) 3_546 3_646
O22 Gd2 O2 81.34(12) . 3_646
O12 Gd2 O2 80.76(12) 3_546 3_646
O10 Gd2 O1 78.96(12) . 3_646
O13 Gd2 O1 138.52(12) . 3_646
O20 Gd2 O1 120.19(11) . 3_646
O20 Gd2 O1 115.74(12) 3_546 3_646
O22 Gd2 O1 66.16(12) . 3_646
O12 Gd2 O1 68.91(12) 3_546 3_646
O2 Gd2 O1 53.38(12) 3_646 3_646
O10 Gd2 O19 72.09(11) . .
O13 Gd2 O19 72.91(12) . .
O20 Gd2 O19 64.96(11) . .
O20 Gd2 O19 111.00(11) 3_546 .
O22 Gd2 O19 71.79(11) . .
O12 Gd2 O19 137.69(12) 3_546 .
O2 Gd2 O19 141.49(12) 3_646 .
O1 Gd2 O19 131.03(12) 3_646 .
O10 Gd2 C12 105.28(14) . 3_646
O13 Gd2 C12 142.32(13) . 3_646
O20 Gd2 C12 101.89(13) . 3_646
O20 Gd2 C12 92.08(14) 3_546 3_646
O22 Gd2 C12 72.83(13) . 3_646
O12 Gd2 C12 72.02(13) 3_546 3_646
O2 Gd2 C12 26.92(13) 3_646 3_646
O1 Gd2 C12 26.50(13) 3_646 3_646
O19 Gd2 C12 144.58(13) . 3_646
O10 Gd2 Cu3 105.11(9) . .
O13 Gd2 Cu3 83.27(9) . .
O20 Gd2 Cu3 31.95(8) . .
O20 Gd2 Cu3 86.96(8) 3_546 .
O22 Gd2 Cu3 71.39(8) . .
O12 Gd2 Cu3 154.49(9) 3_546 .
O2 Gd2 Cu3 112.06(9) 3_646 .
O1 Gd2 Cu3 136.55(8) 3_646 .
O19 Gd2 Cu3 33.32(8) . .
C12 Gd2 Cu3 129.05(10) 3_646 .
O10 Gd2 Cu3 139.61(8) . 3_546
O13 Gd2 Cu3 88.93(9) . 3_546
O20 Gd2 Cu3 84.94(8) . 3_546
O20 Gd2 Cu3 30.22(8) 3_546 3_546
O22 Gd2 Cu3 123.87(8) . 3_546
O12 Gd2 Cu3 61.44(9) 3_546 3_546
O2 Gd2 Cu3 44.25(9) 3_646 3_546
O1 Gd2 Cu3 85.58(9) 3_646 3_546
O19 Gd2 Cu3 140.45(8) . 3_546
C12 Gd2 Cu3 63.19(11) 3_646 3_546
Cu3 Gd2 Cu3 111.62(2) . 3_546
O5 Cu1 O17 94.93(14) . 3_647
O5 Cu1 O18 160.92(16) . .
O17 Cu1 O18 85.30(14) 3_647 .
O5 Cu1 N1 87.74(16) . .
O17 Cu1 N1 166.89(16) 3_647 .
O18 Cu1 N1 96.36(16) . .
O5 Cu1 O16 102.14(14) . 1_655
O17 Cu1 O16 74.12(13) 3_647 1_655
O18 Cu1 O16 96.29(13) . 1_655
N1 Cu1 O16 92.77(15) . 1_655
O5 Cu1 O9 89.67(14) . .
O17 Cu1 O9 99.09(13) 3_647 .
O18 Cu1 O9 71.50(13) . .
N1 Cu1 O9 93.75(15) . .
O16 Cu1 O9 166.72(11) 1_655 .
O5 Cu1 Cu2 127.08(12) . .
O17 Cu1 Cu2 94.88(11) 3_647 .
O18 Cu1 Cu2 34.24(10) . .
N1 Cu1 Cu2 93.72(13) . .
O16 Cu1 Cu2 130.53(8) 1_655 .
O9 Cu1 Cu2 37.42(8) . .
O5 Cu1 Gd1 136.56(10) . .
O17 Cu1 Gd1 42.31(10) 3_647 .
O18 Cu1 Gd1 43.88(10) . .
N1 Cu1 Gd1 135.56(12) . .
O16 Cu1 Gd1 76.80(8) 1_655 .
O9 Cu1 Gd1 90.48(8) . .
Cu2 Cu1 Gd1 64.74(3) . .
O5 Cu1 Gd1 82.75(11) . 3_647
O17 Cu1 Gd1 38.80(10) 3_647 3_647
O18 Cu1 Gd1 108.27(10) . 3_647
N1 Cu1 Gd1 129.43(13) . 3_647
O16 Cu1 Gd1 42.35(8) 1_655 3_647
O9 Cu1 Gd1 135.47(8) . 3_647
Cu2 Cu1 Gd1 130.79(3) . 3_647
Gd1 Cu1 Gd1 67.35(2) . 3_647
O19 Cu2 O18 172.70(14) . .
O19 Cu2 O9 93.95(15) . .
O18 Cu2 O9 88.03(15) . .
O19 Cu2 O7 85.03(15) . .
O18 Cu2 O7 92.23(15) . .
O9 Cu2 O7 173.75(14) . .
O19 Cu2 O21 106.35(14) . .
O18 Cu2 O21 80.91(13) . .
O9 Cu2 O21 79.82(13) . .
O7 Cu2 O21 106.39(13) . .
O19 Cu2 Cu1 146.21(10) . .
O18 Cu2 Cu1 34.40(10) . .
O9 Cu2 Cu1 53.84(11) . .
O7 Cu2 Cu1 125.75(11) . .
O21 Cu2 Cu1 80.13(10) . .
O19 Cu2 Cu3 32.17(10) . .
O18 Cu2 Cu3 146.66(10) . .
O9 Cu2 Cu3 125.30(11) . .
O7 Cu2 Cu3 54.74(11) . .
O21 Cu2 Cu3 102.47(10) . .
Cu1 Cu2 Cu3 177.19(2) . .
O19 Cu2 Gd1 145.39(10) . .
O18 Cu2 Gd1 40.60(10) . .
O9 Cu2 Gd1 99.06(11) . .
O7 Cu2 Gd1 85.13(10) . .
O21 Cu2 Gd1 45.92(9) . .
Cu1 Cu2 Gd1 60.81(2) . .
Cu3 Cu2 Gd1 121.79(3) . .
O19 Cu2 Gd2 39.66(10) . .
O18 Cu2 Gd2 133.83(10) . .
O9 Cu2 Gd2 84.62(10) . .
O7 Cu2 Gd2 90.71(10) . .
O21 Cu2 Gd2 141.39(9) . .
Cu1 Cu2 Gd2 117.70(3) . .
Cu3 Cu2 Gd2 59.57(2) . .
Gd1 Cu2 Gd2 172.64(2) . .
O20 Cu3 O11 92.72(14) . .
O20 Cu3 O19 86.03(14) . .
O11 Cu3 O19 156.10(15) . .
O20 Cu3 N8 168.86(16) . .
O11 Cu3 N8 90.45(16) . .
O19 Cu3 N8 95.34(16) . .
O20 Cu3 O2 75.44(13) . 1_455
O11 Cu3 O2 104.10(14) . 1_455
O19 Cu3 O2 98.69(13) . 1_455
N8 Cu3 O2 93.43(15) . 1_455
O20 Cu3 Cu2 98.70(10) . .
O11 Cu3 Cu2 125.83(11) . .
O19 Cu3 Cu2 31.76(10) . .
N8 Cu3 Cu2 88.04(13) . .
O2 Cu3 Cu2 130.05(9) 1_455 .
O20 Cu3 Gd2 41.36(10) . .
O11 Cu3 Gd2 131.97(10) . .
O19 Cu3 Gd2 45.13(10) . .
N8 Cu3 Gd2 137.44(12) . .
O2 Cu3 Gd2 80.79(8) 1_455 .
Cu2 Cu3 Gd2 65.78(3) . .
O20 Cu3 Gd2 39.02(10) . 3_546
O11 Cu3 Gd2 82.98(10) . 3_546
O19 Cu3 Gd2 109.74(10) . 3_546
N8 Cu3 Gd2 131.15(13) . 3_546
O2 Cu3 Gd2 43.05(8) 1_455 3_546
Cu2 Cu3 Gd2 133.92(3) . 3_546
Gd2 Cu3 Gd2 68.38(2) . 3_546
C12 O1 Gd2 92.4(3) . 3_646
C12 O2 Gd2 92.1(3) . 3_646
C12 O2 Cu3 126.2(3) . 1_655
Gd2 O2 Cu3 92.71(12) 3_646 1_655
C24 O3 Gd1 133.3(3) . .
C36 O5 Cu1 127.6(3) . .
C36 O6 Gd1 140.1(4) . 3_647
C48 O7 Cu2 120.8(3) . .
C48 O8 Gd1 139.0(3) . .
C60 O9 Cu2 119.2(3) . .
C60 O9 Cu1 118.2(3) . .
Cu2 O9 Cu1 88.74(13) . .
C60 O10 Gd2 141.2(3) . .
C72 O11 Cu3 127.8(3) . .
C72 O12 Gd2 138.1(4) . 3_546
C84 O13 Gd2 137.9(3) . .
C96 O15 Gd1 90.7(3) . 3_547
C96 O16 Gd1 94.6(3) . 3_547
C96 O16 Cu1 127.5(3) . 1_455
Gd1 O16 Cu1 92.21(13) 3_547 1_455
Cu1 O17 Gd1 104.51(14) 3_647 3_647
Cu1 O17 Gd1 110.68(15) 3_647 .
Gd1 O17 Gd1 108.80(12) 3_647 .
Cu1 O17 H17B 100.9 3_647 .
Gd1 O17 H17B 123.9 3_647 .
Gd1 O17 H17B 107.4 . .
Cu2 O18 Cu1 111.36(17) . .
Cu2 O18 Gd1 108.34(14) . .
Cu1 O18 Gd1 102.64(14) . .
Cu2 O18 H18B 106.4 . .
Cu1 O18 H18B 107.9 . .
Gd1 O18 H18B 120.2 . .
Cu2 O19 Cu3 116.08(17) . .
Cu2 O19 Gd2 111.06(15) . .
Cu3 O19 Gd2 101.55(13) . .
Cu2 O19 H19B 99.1 . .
Cu3 O19 H19B 131.0 . .
Gd2 O19 H19B 95.7 . .
Cu3 O20 Gd2 106.69(14) . .
Cu3 O20 Gd2 110.76(15) . 3_546
Gd2 O20 Gd2 111.14(13) . 3_546
Cu3 O20 H20B 119.9 . .
Gd2 O20 H20B 113.3 . .
Gd2 O20 H20B 94.5 3_546 .
Cu2 O21 Gd1 92.46(12) . .
Cu2 O21 H21C 117.9 . .
Gd1 O21 H21C 114.5 . .
Cu2 O21 H21B 95.0 . .
Gd1 O21 H21B 108.6 . .
H21C O21 H21B 122.9 . .
Gd2 O22 H22C 109.5 . .
Gd2 O22 H22B 130.3 . .
H22C O22 H22B 105.4 . .
C1 N1 C5 117.2(4) . .
C1 N1 Cu1 122.6(3) . .
C5 N1 Cu1 120.1(3) . .
C17 N2 C13 116.9(6) . .
C25 N3 C29 117.1(5) . .
C37 N4 C41 114.8(7) . .
C53 N5 C49 115.7(5) . .
C61 N6 C65 115.5(5) . .
C73 N7 C77 115.7(6) . .
C85 N8 C89 117.0(4) . .
C85 N8 Cu3 121.2(4) . .
C89 N8 Cu3 121.4(3) . .
N1 C1 C2 122.6(5) . .
N1 C1 H1A 118.8 . .
C2 C1 H1A 118.7 . .
C1 C2 C3 121.2(5) . .
C1 C2 H2A 119.4 . .
C3 C2 H2A 119.4 . .
C2 C3 C4 115.5(5) . .
C2 C3 C6 122.2(5) . .
C4 C3 C6 122.3(5) . .
C5 C4 C3 120.4(5) . .
C5 C4 H4A 119.7 . .
C3 C4 H4A 119.8 . .
N1 C5 C4 122.9(5) . .
N1 C5 H5A 118.7 . .
C4 C5 H5A 118.4 . .
C7 C6 C11 117.9(5) . .
C7 C6 C3 121.4(5) . .
C11 C6 C3 120.6(5) . .
C8 C7 C6 121.5(5) . .
C8 C7 H7A 119.2 . .
C6 C7 H7A 119.3 . .
C9 C8 C7 120.2(5) . .
C9 C8 H8A 119.8 . .
C7 C8 H8A 120.0 . .
C8 C9 C10 119.4(5) . .
C8 C9 C12 119.6(5) . .
C10 C9 C12 121.0(5) . .
C9 C10 C11 120.3(5) . .
C9 C10 H10A 119.8 . .
C11 C10 H10A 119.9 . .
C10 C11 C6 120.8(5) . .
C10 C11 H11A 119.6 . .
C6 C11 H11A 119.6 . .
O1 C12 O2 122.0(4) . .
O1 C12 C9 119.2(5) . .
O2 C12 C9 118.8(5) . .
O1 C12 Gd2 61.1(3) . 3_646
O2 C12 Gd2 61.0(2) . 3_646
C9 C12 Gd2 175.0(3) . 3_646
N2 C13 C14 123.5(6) . .
N2 C13 H13A 118.4 . .
C14 C13 H13A 118.1 . .
C15 C14 C13 119.0(6) . .
C15 C14 H14A 120.4 . .
C13 C14 H14A 120.6 . .
C16 C15 C14 117.2(6) . .
C16 C15 C18 121.3(5) . .
C14 C15 C18 121.5(5) . .
C17 C16 C15 119.1(6) . .
C17 C16 H16A 120.3 . .
C15 C16 H16A 120.6 . .
N2 C17 C16 124.3(7) . .
N2 C17 H17A 117.6 . .
C16 C17 H17A 118.0 . .
C19 C18 C23 118.9(5) . .
C19 C18 C15 121.3(5) . .
C23 C18 C15 119.8(5) . .
C18 C19 C20 121.2(5) . .
C18 C19 H19A 119.7 . .
C20 C19 H19A 119.1 . .
C21 C20 C19 119.2(6) . .
C21 C20 H20A 120.2 . .
C19 C20 H20A 120.5 . .
C22 C21 C20 119.9(5) . .
C22 C21 C24 120.2(5) . .
C20 C21 C24 119.7(5) . .
C21 C22 C23 120.9(5) . .
C21 C22 H22A 119.6 . .
C23 C22 H22A 119.5 . .
C22 C23 C18 119.9(6) . .
C22 C23 H23A 120.0 . .
C18 C23 H23A 120.1 . .
O4 C24 O3 125.6(4) . .
O4 C24 C21 119.6(4) . .
O3 C24 C21 114.8(4) . .
N3 C25 C26 122.2(6) . .
N3 C25 H25A 119.1 . .
C26 C25 H25A 118.6 . .
C27 C26 C25 120.7(6) . .
C27 C26 H26A 119.5 . .
C25 C26 H26A 119.8 . .
C26 C27 C28 116.6(5) . .
C26 C27 C30 120.9(5) . .
C28 C27 C30 122.4(5) . .
C27 C28 C29 119.8(6) . .
C27 C28 H28A 120.2 . .
C29 C28 H28A 120.0 . .
N3 C29 C28 123.5(6) . .
N3 C29 H29A 118.4 . .
C28 C29 H29A 118.1 . .
C31 C30 C35 117.8(5) . .
C31 C30 C27 121.4(5) . .
C35 C30 C27 120.8(5) . .
C30 C31 C32 120.7(6) . .
C30 C31 H31A 119.6 . .
C32 C31 H31A 119.7 . .
C33 C32 C31 121.2(6) . .
C33 C32 H32A 119.6 . .
C31 C32 H32A 119.3 . .
C34 C33 C32 118.8(5) . .
C34 C33 C36 122.1(5) . .
C32 C33 C36 119.1(5) . .
C33 C34 C35 120.0(5) . .
C33 C34 H34A 120.1 . .
C35 C34 H34A 119.9 . .
C30 C35 C34 121.3(5) . .
C30 C35 H35A 119.3 . .
C34 C35 H35A 119.4 . .
O6 C36 O5 125.8(5) . .
O6 C36 C33 119.1(5) . .
O5 C36 C33 115.1(4) . .
N4 C37 C38 125.5(8) . .
N4 C37 H37A 117.1 . .
C38 C37 H37A 117.4 . .
C39 C38 C37 119.7(8) . .
C39 C38 H38A 120.2 . .
C37 C38 H38A 120.1 . .
C40 C39 C38 115.6(6) . .
C40 C39 C42 123.0(6) . .
C38 C39 C42 121.2(6) . .
C39 C40 C41 119.8(8) . .
C39 C40 H40A 120.4 . .
C41 C40 H40A 119.9 . .
N4 C41 C40 124.5(8) . .
N4 C41 H41A 117.6 . .
C40 C41 H41A 117.9 . .
C43 C42 C47 117.3(5) . .
C43 C42 C39 120.4(6) . .
C47 C42 C39 122.3(6) . .
C44 C43 C42 121.6(6) . .
C44 C43 H43A 119.2 . .
C42 C43 H43A 119.1 . .
C43 C44 C45 120.5(6) . .
C43 C44 H44A 119.8 . .
C45 C44 H44A 119.6 . .
C46 C45 C44 118.4(5) . .
C46 C45 C48 123.9(5) . .
C44 C45 C48 117.6(5) . .
C47 C46 C45 120.7(5) . .
C47 C46 H46A 119.7 . .
C45 C46 H46A 119.6 . .
C46 C47 C42 121.3(6) . .
C46 C47 H47A 119.2 . .
C42 C47 H47A 119.5 . .
O8 C48 O7 123.8(5) . .
O8 C48 C45 118.6(5) . .
O7 C48 C45 117.6(4) . .
N5 C49 C50 124.0(6) . .
N5 C49 H49A 117.8 . .
C50 C49 H49A 118.2 . .
C51 C50 C49 119.3(6) . .
C51 C50 H50A 120.5 . .
C49 C50 H50A 120.2 . .
C52 C51 C50 116.4(5) . .
C52 C51 C54 121.7(5) . .
C50 C51 C54 121.9(5) . .
C53 C52 C51 119.9(6) . .
C53 C52 H52A 120.0 . .
C51 C52 H52A 120.2 . .
N5 C53 C52 124.7(6) . .
N5 C53 H53A 117.7 . .
C52 C53 H53A 117.6 . .
C59 C54 C55 117.4(5) . .
C59 C54 C51 121.5(5) . .
C55 C54 C51 120.9(5) . .
C56 C55 C54 121.6(5) . .
C56 C55 H55A 119.3 . .
C54 C55 H55A 119.1 . .
C57 C56 C55 119.2(5) . .
C57 C56 H56A 120.6 . .
C55 C56 H56A 120.3 . .
C58 C57 C56 119.9(5) . .
C58 C57 C60 119.1(5) . .
C56 C57 C60 121.0(5) . .
C59 C58 C57 119.9(5) . .
C59 C58 H58A 119.9 . .
C57 C58 H58A 120.2 . .
C58 C59 C54 122.0(5) . .
C58 C59 H59A 119.1 . .
C54 C59 H59A 118.9 . .
O10 C60 O9 124.5(5) . .
O10 C60 C57 118.7(4) . .
O9 C60 C57 116.8(4) . .
N6 C61 C62 123.8(6) . .
N6 C61 H61A 118.0 . .
C62 C61 H61A 118.2 . .
C63 C62 C61 120.6(6) . .
C63 C62 H62A 119.5 . .
C61 C62 H62A 119.9 . .
C62 C63 C64 115.5(5) . .
C62 C63 C66 120.8(5) . .
C64 C63 C66 123.7(5) . .
C65 C64 C63 119.6(5) . .
C65 C64 H64A 120.3 . .
C63 C64 H64A 120.0 . .
N6 C65 C64 124.9(6) . .
N6 C65 H65A 117.6 . .
C64 C65 H65A 117.4 . .
C71 C66 C67 117.0(5) . .
C71 C66 C63 122.2(5) . .
C67 C66 C63 120.8(5) . .
C68 C67 C66 121.5(5) . .
C68 C67 H67A 119.2 . .
C66 C67 H67A 119.4 . .
C69 C68 C67 120.5(5) . .
C69 C68 H68A 119.9 . .
C67 C68 H68A 119.6 . .
C70 C69 C68 118.2(5) . .
C70 C69 C72 121.0(5) . .
C68 C69 C72 120.8(5) . .
C71 C70 C69 121.3(5) . .
C71 C70 H70A 119.3 . .
C69 C70 H70A 119.4 . .
C70 C71 C66 121.4(5) . .
C70 C71 H71A 119.2 . .
C66 C71 H71A 119.4 . .
O12 C72 O11 125.7(5) . .
O12 C72 C69 118.1(5) . .
O11 C72 C69 116.1(5) . .
N7 C73 C74 124.8(8) . .
N7 C73 H73A 117.4 . .
C74 C73 H73A 117.7 . .
C73 C74 C75 118.9(7) . .
C73 C74 H74A 120.4 . .
C75 C74 H74A 120.8 . .
C76 C75 C74 116.8(6) . .
C76 C75 C78 122.1(6) . .
C74 C75 C78 121.1(6) . .
C75 C76 C77 120.3(8) . .
C75 C76 H76A 120.0 . .
C77 C76 H76A 119.7 . .
N7 C77 C76 123.4(8) . .
N7 C77 H77A 118.3 . .
C76 C77 H77A 118.3 . .
C83 C78 C79 118.7(5) . .
C83 C78 C75 120.6(6) . .
C79 C78 C75 120.7(6) . .
C80 C79 C78 120.5(6) . .
C80 C79 H79A 119.6 . .
C78 C79 H79A 119.8 . .
C81 C80 C79 120.4(5) . .
C81 C80 H80A 119.9 . .
C79 C80 H80A 119.8 . .
C82 C81 C80 119.2(5) . .
C82 C81 C84 119.5(5) . .
C80 C81 C84 121.1(5) . .
C81 C82 C83 120.6(5) . .
C81 C82 H82A 119.6 . .
C83 C82 H82A 119.8 . .
C78 C83 C82 120.5(5) . .
C78 C83 H83A 120.0 . .
C82 C83 H83A 119.5 . .
O14 C84 O13 125.1(4) . .
O14 C84 C81 119.6(4) . .
O13 C84 C81 115.2(5) . .
N8 C85 C86 123.8(5) . .
N8 C85 H85A 118.1 . .
C86 C85 H85A 118.2 . .
C87 C86 C85 119.6(5) . .
C87 C86 H86A 120.4 . .
C85 C86 H86A 120.0 . .
C86 C87 C88 117.0(5) . .
C86 C87 C90 121.3(5) . .
C88 C87 C90 121.7(5) . .
C87 C88 C89 120.5(5) . .
C87 C88 H88A 119.8 . .
C89 C88 H88A 119.6 . .
N8 C89 C88 122.2(5) . .
N8 C89 H89A 118.7 . .
C88 C89 H89A 119.2 . .
C91 C90 C95 119.1(5) . .
C91 C90 C87 120.3(5) . .
C95 C90 C87 120.5(5) . .
C92 C91 C90 120.3(5) . .
C92 C91 H91A 119.8 . .
C90 C91 H91A 119.9 . .
C91 C92 C93 120.3(5) . .
C91 C92 H92A 119.8 . .
C93 C92 H92A 120.0 . .
C92 C93 C94 120.4(5) . .
C92 C93 C96 118.4(5) . .
C94 C93 C96 121.2(5) . .
C95 C94 C93 118.7(5) . .
C95 C94 H94A 120.6 . .
C93 C94 H94A 120.7 . .
C94 C95 C90 121.3(5) . .
C94 C95 H95A 119.3 . .
C90 C95 H95A 119.4 . .
O15 C96 O16 121.8(5) . .
O15 C96 C93 119.4(5) . .
O16 C96 C93 118.8(5) . .
O15 C96 Gd1 62.9(3) . 3_547
O16 C96 Gd1 58.8(3) . 3_547
C93 C96 Gd1 176.0(4) . 3_547

loop_
_geom_bond_atom_site_label_1
_geom_bond_atom_site_label_2
_geom_bond_distance
_geom_bond_site_symmetry_2
Gd1 O3 2.341(4) .
Gd1 O8 2.391(4) .
Gd1 O17 2.415(3) 3_647
Gd1 O6 2.419(4) 3_647
Gd1 O17 2.422(4) .
Gd1 O16 2.438(4) 3_547
Gd1 O18 2.467(3) .
Gd1 O15 2.530(4) 3_547
Gd1 O21 2.588(4) .
Gd1 C96 2.841(5) 3_547
Gd1 Cu1 3.4735(8) .
Gd1 Cu2 3.5987(15) .
Gd2 O10 2.373(4) .
Gd2 O13 2.382(4) .
Gd2 O20 2.417(3) .
Gd2 O20 2.421(3) 3_546
Gd2 O22 2.455(3) .
Gd2 O12 2.457(3) 3_546
Gd2 O2 2.457(4) 3_646
Gd2 O1 2.462(3) 3_646
Gd2 O19 2.535(3) .
Gd2 C12 2.808(5) 3_646
Gd2 Cu3 3.5039(8) .
Gd2 Cu3 3.5960(17) 3_546
Cu1 O5 1.950(4) .
Cu1 O17 1.964(3) 3_647
Cu1 O18 1.964(3) .
Cu1 N1 2.013(4) .
Cu1 O16 2.578(4) 1_655
Cu1 O9 2.614(4) .
Cu1 Cu2 3.2373(13) .
Cu1 Gd1 3.6164(17) 3_647
Cu2 O19 1.942(3) .
Cu2 O18 1.956(4) .
Cu2 O9 1.968(3) .
Cu2 O7 1.985(3) .
Cu2 O21 2.392(4) .
Cu2 Cu3 3.3143(13) .
Cu3 O20 1.936(3) .
Cu3 O11 1.952(3) .
Cu3 O19 1.964(3) .
Cu3 N8 2.019(4) .
Cu3 O2 2.512(4) 1_455
Cu3 Gd2 3.5960(16) 3_546
O1 C12 1.254(6) .
O1 Gd2 2.462(3) 3_646
O2 C12 1.272(6) .
O2 Gd2 2.457(4) 3_646
O2 Cu3 2.512(4) 1_655
O3 C24 1.276(6) .
O4 C24 1.230(6) .
O5 C36 1.273(6) .
O6 C36 1.241(6) .
O6 Gd1 2.419(4) 3_647
O7 C48 1.274(6) .
O8 C48 1.242(6) .
O9 C60 1.269(6) .
O10 C60 1.242(6) .
O11 C72 1.272(6) .
O12 C72 1.241(6) .
O12 Gd2 2.457(3) 3_546
O13 C84 1.270(6) .
O14 C84 1.242(6) .
O15 C96 1.262(6) .
O15 Gd1 2.530(4) 3_547
O16 C96 1.273(6) .
O16 Gd1 2.438(4) 3_547
O16 Cu1 2.578(4) 1_455
O17 Cu1 1.964(3) 3_647
O17 Gd1 2.415(3) 3_647
O17 H17B 1.0616 .
O18 H18B 0.8934 .
O19 H19B 1.0401 .
O20 Gd2 2.421(3) 3_546
O20 H20B 1.0846 .
O21 H21C 0.7733 .
O21 H21B 1.0549 .
O22 H22C 0.9620 .
O22 H22B 0.7799 .
N1 C1 1.328(7) .
N1 C5 1.337(6) .
N2 C17 1.315(9) .
N2 C13 1.323(8) .
N3 C25 1.331(8) .
N3 C29 1.339(8) .
N4 C37 1.307(11) .
N4 C41 1.328(11) .
N5 C53 1.327(8) .
N5 C49 1.333(8) .
N6 C61 1.324(8) .
N6 C65 1.330(7) .
N7 C73 1.315(10) .
N7 C77 1.332(10) .
N8 C85 1.327(7) .
N8 C89 1.347(6) .
C1 C2 1.377(7) .
C1 H1A 0.9307 .
C2 C3 1.378(7) .
C2 H2A 0.9308 .
C3 C4 1.391(7) .
C3 C6 1.472(7) .
C4 C5 1.376(7) .
C4 H4A 0.9296 .
C5 H5A 0.9304 .
C6 C7 1.387(7) .
C6 C11 1.392(7) .
C7 C8 1.383(7) .
C7 H7A 0.9298 .
C8 C9 1.376(7) .
C8 H8A 0.9301 .
C9 C10 1.386(7) .
C9 C12 1.494(6) .
C10 C11 1.388(7) .
C10 H10A 0.9298 .
C11 H11A 0.9314 .
C12 Gd2 2.808(5) 3_646
C13 C14 1.395(8) .
C13 H13A 0.9305 .
C14 C15 1.384(8) .
C14 H14A 0.9288 .
C15 C16 1.384(8) .
C15 C18 1.500(8) .
C16 C17 1.381(9) .
C16 H16A 0.9296 .
C17 H17A 0.9297 .
C18 C19 1.389(8) .
C18 C23 1.394(8) .
C19 C20 1.392(8) .
C19 H19A 0.9310 .
C20 C21 1.387(7) .
C20 H20A 0.9312 .
C21 C22 1.381(8) .
C21 C24 1.536(6) .
C22 C23 1.385(8) .
C22 H22A 0.9287 .
C23 H23A 0.9304 .
C25 C26 1.397(8) .
C25 H25A 0.9276 .
C26 C27 1.377(8) .
C26 H26A 0.9291 .
C27 C28 1.381(8) .
C27 C30 1.490(7) .
C28 C29 1.387(8) .
C28 H28A 0.9308 .
C29 H29A 0.9297 .
C30 C31 1.379(8) .
C30 C35 1.385(8) .
C31 C32 1.389(8) .
C31 H31A 0.9297 .
C32 C33 1.379(8) .
C32 H32A 0.9309 .
C33 C34 1.367(7) .
C33 C36 1.506(7) .
C34 C35 1.402(7) .
C34 H34A 0.9287 .
C35 H35A 0.9297 .
C37 C38 1.388(9) .
C37 H37A 0.9298 .
C38 C39 1.383(10) .
C38 H38A 0.9302 .
C39 C40 1.380(10) .
C39 C42 1.492(8) .
C40 C41 1.397(9) .
C40 H40A 0.9289 .
C41 H41A 0.9312 .
C42 C43 1.380(9) .
C42 C47 1.393(8) .
C43 C44 1.380(8) .
C43 H43A 0.9297 .
C44 C45 1.385(7) .
C44 H44A 0.9305 .
C45 C46 1.380(7) .
C45 C48 1.503(7) .
C46 C47 1.379(7) .
C46 H46A 0.9309 .
C47 H47A 0.9314 .
C49 C50 1.397(8) .
C49 H49A 0.9291 .
C50 C51 1.392(8) .
C50 H50A 0.9291 .
C51 C52 1.383(8) .
C51 C54 1.478(7) .
C52 C53 1.380(8) .
C52 H52A 0.9293 .
C53 H53A 0.9296 .
C54 C59 1.384(8) .
C54 C55 1.397(8) .
C55 C56 1.396(7) .
C55 H55A 0.9309 .
C56 C57 1.390(7) .
C56 H56A 0.9288 .
C57 C58 1.385(7) .
C57 C60 1.501(7) .
C58 C59 1.383(7) .
C58 H58A 0.9296 .
C59 H59A 0.9310 .
C61 C62 1.389(8) .
C61 H61A 0.9304 .
C62 C63 1.383(8) .
C62 H62A 0.9301 .
C63 C64 1.392(8) .
C63 C66 1.491(7) .
C64 C65 1.379(8) .
C64 H64A 0.9305 .
C65 H65A 0.9297 .
C66 C71 1.387(7) .
C66 C67 1.400(8) .
C67 C68 1.389(7) .
C67 H67A 0.9302 .
C68 C69 1.385(7) .
C68 H68A 0.9293 .
C69 C70 1.382(7) .
C69 C72 1.515(7) .
C70 C71 1.382(7) .
C70 H70A 0.9307 .
C71 H71A 0.9294 .
C73 C74 1.379(9) .
C73 H73A 0.9306 .
C74 C75 1.382(9) .
C74 H74A 0.9291 .
C75 C76 1.364(10) .
C75 C78 1.487(8) .
C76 C77 1.378(9) .
C76 H76A 0.9296 .
C77 H77A 0.9309 .
C78 C83 1.381(8) .
C78 C79 1.395(8) .
C79 C80 1.388(8) .
C79 H79A 0.9296 .
C80 C81 1.383(7) .
C80 H80A 0.9281 .
C81 C82 1.379(7) .
C81 C84 1.512(7) .
C82 C83 1.392(8) .
C82 H82A 0.9297 .
C83 H83A 0.9299 .
C85 C86 1.382(7) .
C85 H85A 0.9295 .
C86 C87 1.377(8) .
C86 H86A 0.9313 .
C87 C88 1.378(7) .
C87 C90 1.475(6) .
C88 C89 1.383(7) .
C88 H88A 0.9298 .
C89 H89A 0.9296 .
C90 C91 1.389(7) .
C90 C95 1.394(7) .
C91 C92 1.382(7) .
C91 H91A 0.9305 .
C92 C93 1.391(7) .
C92 H92A 0.9306 .
C93 C94 1.392(7) .
C93 C96 1.493(7) .
C94 C95 1.391(7) .
C94 H94A 0.9300 .
C95 H95A 0.9288 .
C96 Gd1 2.841(5) 3_547

loop_
_geom_torsion_atom_site_label_1
_geom_torsion_atom_site_label_2
_geom_torsion_atom_site_label_3
_geom_torsion_atom_site_label_4
_geom_torsion
_geom_torsion_site_symmetry_1
_geom_torsion_site_symmetry_4
O3 Gd1 Cu1 O5 -140.3(2) . .
O8 Gd1 Cu1 O5 142.2(2) . .
O17 Gd1 Cu1 O5 -13.0(2) 3_647 .
O6 Gd1 Cu1 O5 -118.5(3) 3_647 .
O17 Gd1 Cu1 O5 -69.53(19) . .
O16 Gd1 Cu1 O5 -1.5(2) 3_547 .
O18 Gd1 Cu1 O5 152.2(2) . .
O15 Gd1 Cu1 O5 55.5(2) 3_547 .
O21 Gd1 Cu1 O5 76.17(19) . .
C96 Gd1 Cu1 O5 23.3(2) 3_547 .
Cu2 Gd1 Cu1 O5 118.13(17) . .
O3 Gd1 Cu1 O17 -127.34(18) . 3_647
O8 Gd1 Cu1 O17 155.23(18) . 3_647
O6 Gd1 Cu1 O17 -105.4(3) 3_647 3_647
O17 Gd1 Cu1 O17 -56.5(2) . 3_647
O16 Gd1 Cu1 O17 11.49(18) 3_547 3_647
O18 Gd1 Cu1 O17 165.2(2) . 3_647
O15 Gd1 Cu1 O17 68.50(18) 3_547 3_647
O21 Gd1 Cu1 O17 89.17(17) . 3_647
C96 Gd1 Cu1 O17 36.3(2) 3_547 3_647
Cu2 Gd1 Cu1 O17 131.13(15) . 3_647
O3 Gd1 Cu1 O18 67.44(18) . .
O8 Gd1 Cu1 O18 -10.00(18) . .
O17 Gd1 Cu1 O18 -165.2(2) 3_647 .
O6 Gd1 Cu1 O18 89.3(3) 3_647 .
O17 Gd1 Cu1 O18 138.25(17) . .
O16 Gd1 Cu1 O18 -153.74(17) 3_547 .
O15 Gd1 Cu1 O18 -96.72(18) 3_547 .
O21 Gd1 Cu1 O18 -76.05(17) . .
C96 Gd1 Cu1 O18 -128.9(2) 3_547 .
Cu2 Gd1 Cu1 O18 -34.09(15) . .
O3 Gd1 Cu1 N1 33.8(2) . .
O8 Gd1 Cu1 N1 -43.7(2) . .
O17 Gd1 Cu1 N1 161.1(2) 3_647 .
O6 Gd1 Cu1 N1 55.7(3) 3_647 .
O17 Gd1 Cu1 N1 104.59(19) . .
O16 Gd1 Cu1 N1 172.6(2) 3_547 .
O18 Gd1 Cu1 N1 -33.7(2) . .
O15 Gd1 Cu1 N1 -130.4(2) 3_547 .
O21 Gd1 Cu1 N1 -109.7(2) . .
C96 Gd1 Cu1 N1 -162.6(2) 3_547 .
Cu2 Gd1 Cu1 N1 -67.75(18) . .
O3 Gd1 Cu1 O16 -46.54(13) . 1_655
O8 Gd1 Cu1 O16 -123.97(13) . 1_655
O17 Gd1 Cu1 O16 80.80(17) 3_647 1_655
O6 Gd1 Cu1 O16 -24.6(3) 3_647 1_655
O17 Gd1 Cu1 O16 24.28(11) . 1_655
O16 Gd1 Cu1 O16 92.29(13) 3_547 1_655
O18 Gd1 Cu1 O16 -113.98(17) . 1_655
O15 Gd1 Cu1 O16 149.30(13) 3_547 1_655
O21 Gd1 Cu1 O16 169.97(12) . 1_655
C96 Gd1 Cu1 O16 117.10(16) 3_547 1_655
Cu2 Gd1 Cu1 O16 -148.07(8) . 1_655
O3 Gd1 Cu1 O9 129.63(12) . .
O8 Gd1 Cu1 O9 52.19(12) . .
O17 Gd1 Cu1 O9 -103.03(17) 3_647 .
O6 Gd1 Cu1 O9 151.5(3) 3_647 .
O17 Gd1 Cu1 O9 -159.56(11) . .
O16 Gd1 Cu1 O9 -91.55(12) 3_547 .
O18 Gd1 Cu1 O9 62.19(17) . .
O15 Gd1 Cu1 O9 -34.53(13) 3_547 .
O21 Gd1 Cu1 O9 -13.86(11) . .
C96 Gd1 Cu1 O9 -66.74(15) 3_547 .
Cu2 Gd1 Cu1 O9 28.10(8) . .
O3 Gd1 Cu1 Cu2 101.52(10) . .
O8 Gd1 Cu1 Cu2 24.09(10) . .
O17 Gd1 Cu1 Cu2 -131.13(15) 3_647 .
O6 Gd1 Cu1 Cu2 123.4(3) 3_647 .
O17 Gd1 Cu1 Cu2 172.34(8) . .
O16 Gd1 Cu1 Cu2 -119.65(10) 3_547 .
O18 Gd1 Cu1 Cu2 34.09(15) . .
O15 Gd1 Cu1 Cu2 -62.63(11) 3_547 .
O21 Gd1 Cu1 Cu2 -41.96(9) . .
C96 Gd1 Cu1 Cu2 -94.84(13) 3_547 .
O3 Gd1 Cu1 Gd1 -90.11(10) . 3_647
O8 Gd1 Cu1 Gd1 -167.54(10) . 3_647
O17 Gd1 Cu1 Gd1 37.24(15) 3_647 3_647
O6 Gd1 Cu1 Gd1 -68.2(3) 3_647 3_647
O17 Gd1 Cu1 Gd1 -19.29(8) . 3_647
O16 Gd1 Cu1 Gd1 48.72(10) 3_547 3_647
O18 Gd1 Cu1 Gd1 -157.54(15) . 3_647
O15 Gd1 Cu1 Gd1 105.74(11) 3_547 3_647
O21 Gd1 Cu1 Gd1 126.41(9) . 3_647
C96 Gd1 Cu1 Gd1 73.53(13) 3_547 3_647
Cu2 Gd1 Cu1 Gd1 168.37(2) . 3_647
O5 Cu1 Cu2 O19 18.8(2) . .
O17 Cu1 Cu2 O19 118.8(2) 3_647 .
O18 Cu1 Cu2 O19 -167.0(2) . .
N1 Cu1 Cu2 O19 -71.2(2) . .
O16 Cu1 Cu2 O19 -168.0(2) 1_655 .
O9 Cu1 Cu2 O19 20.2(2) . .
Gd1 Cu1 Cu2 O19 149.34(18) . .
Gd1 Cu1 Cu2 O19 135.12(18) 3_647 .
O5 Cu1 Cu2 O18 -174.2(2) . .
O17 Cu1 Cu2 O18 -74.2(2) 3_647 .
N1 Cu1 Cu2 O18 95.8(2) . .
O16 Cu1 Cu2 O18 -1.0(2) 1_655 .
O9 Cu1 Cu2 O18 -172.8(2) . .
Gd1 Cu1 Cu2 O18 -43.66(17) . .
Gd1 Cu1 Cu2 O18 -57.89(17) 3_647 .
O5 Cu1 Cu2 O9 -1.34(18) . .
O17 Cu1 Cu2 O9 98.60(16) 3_647 .
O18 Cu1 Cu2 O9 172.8(2) . .
N1 Cu1 Cu2 O9 -91.32(17) . .
O16 Cu1 Cu2 O9 171.83(16) 1_655 .
Gd1 Cu1 Cu2 O9 129.18(13) . .
Gd1 Cu1 Cu2 O9 114.96(13) 3_647 .
O5 Cu1 Cu2 O7 170.95(17) . .
O17 Cu1 Cu2 O7 -89.11(15) 3_647 .
O18 Cu1 Cu2 O7 -14.9(2) . .
N1 Cu1 Cu2 O7 80.98(17) . .
O16 Cu1 Cu2 O7 -15.88(16) 1_655 .
O9 Cu1 Cu2 O7 172.29(18) . .
Gd1 Cu1 Cu2 O7 -58.52(12) . .
Gd1 Cu1 Cu2 O7 -72.75(12) 3_647 .
O5 Cu1 Cu2 O21 -85.89(16) . .
O17 Cu1 Cu2 O21 14.05(13) 3_647 .
O18 Cu1 Cu2 O21 88.30(19) . .
N1 Cu1 Cu2 O21 -175.86(14) . .
O16 Cu1 Cu2 O21 87.29(14) 1_655 .
O9 Cu1 Cu2 O21 -84.54(15) . .
Gd1 Cu1 Cu2 O21 44.64(9) . .
Gd1 Cu1 Cu2 O21 30.41(9) 3_647 .
O5 Cu1 Cu2 Cu3 71.9(5) . .
O17 Cu1 Cu2 Cu3 171.8(5) 3_647 .
O18 Cu1 Cu2 Cu3 -113.9(6) . .
N1 Cu1 Cu2 Cu3 -18.1(5) . .
O16 Cu1 Cu2 Cu3 -115.0(5) 1_655 .
O9 Cu1 Cu2 Cu3 73.2(5) . .
Gd1 Cu1 Cu2 Cu3 -157.6(5) . .
Gd1 Cu1 Cu2 Cu3 -171.8(5) 3_647 .
O5 Cu1 Cu2 Gd1 -130.52(13) . .
O17 Cu1 Cu2 Gd1 -30.59(10) 3_647 .
O18 Cu1 Cu2 Gd1 43.66(17) . .
N1 Cu1 Cu2 Gd1 139.50(12) . .
O16 Cu1 Cu2 Gd1 42.65(10) 1_655 .
O9 Cu1 Cu2 Gd1 -129.18(13) . .
Gd1 Cu1 Cu2 Gd1 -14.22(2) 3_647 .
O5 Cu1 Cu2 Gd2 57.67(13) . .
O17 Cu1 Cu2 Gd2 157.61(10) 3_647 .
O18 Cu1 Cu2 Gd2 -128.14(17) . .
N1 Cu1 Cu2 Gd2 -32.30(12) . .
O16 Cu1 Cu2 Gd2 -129.16(10) 1_655 .
O9 Cu1 Cu2 Gd2 59.01(13) . .
Gd1 Cu1 Cu2 Gd2 -171.80(2) . .
Gd1 Cu1 Cu2 Gd2 173.972(19) 3_647 .
O3 Gd1 Cu2 O19 130.5(2) . .
O8 Gd1 Cu2 O19 57.5(2) . .
O17 Gd1 Cu2 O19 -125.2(2) 3_647 .
O6 Gd1 Cu2 O19 54.9(2) 3_647 .
O17 Gd1 Cu2 O19 -162.7(2) . .
O16 Gd1 Cu2 O19 -60.3(2) 3_547 .
O18 Gd1 Cu2 O19 173.1(2) . .
O15 Gd1 Cu2 O19 -11.83(19) 3_547 .
O21 Gd1 Cu2 O19 -44.5(2) . .
C96 Gd1 Cu2 O19 -33.4(2) 3_547 .
Cu1 Gd1 Cu2 O19 -150.05(18) . .
O3 Gd1 Cu2 O18 -42.65(18) . .
O8 Gd1 Cu2 O18 -115.62(19) . .
O17 Gd1 Cu2 O18 61.66(17) 3_647 .
O6 Gd1 Cu2 O18 -118.2(2) 3_647 .
O17 Gd1 Cu2 O18 24.2(2) . .
O16 Gd1 Cu2 O18 126.59(18) 3_547 .
O15 Gd1 Cu2 O18 175.04(17) 3_547 .
O21 Gd1 Cu2 O18 142.35(19) . .
C96 Gd1 Cu2 O18 153.50(19) 3_547 .
Cu1 Gd1 Cu2 O18 36.82(15) . .
O3 Gd1 Cu2 O9 -118.80(15) . .
O8 Gd1 Cu2 O9 168.23(16) . .
O17 Gd1 Cu2 O9 -14.48(14) 3_647 .
O6 Gd1 Cu2 O9 165.65(17) 3_647 .
O17 Gd1 Cu2 O9 -51.93(17) . .
O16 Gd1 Cu2 O9 50.44(15) 3_547 .
O18 Gd1 Cu2 O9 -76.15(19) . .
O15 Gd1 Cu2 O9 98.89(14) 3_547 .
O21 Gd1 Cu2 O9 66.20(17) . .
C96 Gd1 Cu2 O9 77.35(16) 3_547 .
Cu1 Gd1 Cu2 O9 -39.33(11) . .
O3 Gd1 Cu2 O7 56.53(14) . .
O8 Gd1 Cu2 O7 -16.44(15) . .
O17 Gd1 Cu2 O7 160.84(13) 3_647 .
O6 Gd1 Cu2 O7 -19.03(17) 3_647 .
O17 Gd1 Cu2 O7 123.40(16) . .
O16 Gd1 Cu2 O7 -134.23(15) 3_547 .
O18 Gd1 Cu2 O7 99.18(18) . .
O15 Gd1 Cu2 O7 -85.78(13) 3_547 .
O21 Gd1 Cu2 O7 -118.48(16) . .
C96 Gd1 Cu2 O7 -107.32(15) 3_547 .
Cu1 Gd1 Cu2 O7 136.00(11) . .
O3 Gd1 Cu2 O21 175.01(16) . .
O8 Gd1 Cu2 O21 102.03(17) . .
O17 Gd1 Cu2 O21 -80.68(15) 3_647 .
O6 Gd1 Cu2 O21 99.45(18) 3_647 .
O17 Gd1 Cu2 O21 -118.13(18) . .
O16 Gd1 Cu2 O21 -15.76(16) 3_547 .
O18 Gd1 Cu2 O21 -142.35(19) . .
O15 Gd1 Cu2 O21 32.69(15) 3_547 .
C96 Gd1 Cu2 O21 11.15(17) 3_547 .
Cu1 Gd1 Cu2 O21 -105.52(13) . .
O3 Gd1 Cu2 Cu1 -79.47(10) . .
O8 Gd1 Cu2 Cu1 -152.44(11) . .
O17 Gd1 Cu2 Cu1 24.84(8) 3_647 .
O6 Gd1 Cu2 Cu1 -155.03(13) 3_647 .
O17 Gd1 Cu2 Cu1 -12.60(13) . .
O16 Gd1 Cu2 Cu1 89.77(11) 3_547 .
O18 Gd1 Cu2 Cu1 -36.82(15) . .
O15 Gd1 Cu2 Cu1 138.22(8) 3_547 .
O21 Gd1 Cu2 Cu1 105.52(13) . .
C96 Gd1 Cu2 Cu1 116.68(12) 3_547 .
O3 Gd1 Cu2 Cu3 99.27(10) . .
O8 Gd1 Cu2 Cu3 26.30(11) . .
O17 Gd1 Cu2 Cu3 -156.42(8) 3_647 .
O6 Gd1 Cu2 Cu3 23.71(14) 3_647 .
O17 Gd1 Cu2 Cu3 166.14(13) . .
O16 Gd1 Cu2 Cu3 -91.49(11) 3_547 .
O18 Gd1 Cu2 Cu3 141.92(15) . .
O15 Gd1 Cu2 Cu3 -43.04(8) 3_547 .
O21 Gd1 Cu2 Cu3 -75.73(13) . .
C96 Gd1 Cu2 Cu3 -64.58(12) 3_547 .
Cu1 Gd1 Cu2 Cu3 178.74(3) . .
O3 Gd1 Cu2 Gd2 0.80(18) . .
O8 Gd1 Cu2 Gd2 -72.17(19) . .
O17 Gd1 Cu2 Gd2 105.12(17) 3_647 .
O6 Gd1 Cu2 Gd2 -74.8(2) 3_647 .
O17 Gd1 Cu2 Gd2 67.7(2) . .
O16 Gd1 Cu2 Gd2 170.04(18) 3_547 .
O18 Gd1 Cu2 Gd2 43.5(2) . .
O15 Gd1 Cu2 Gd2 -141.51(17) 3_547 .
O21 Gd1 Cu2 Gd2 -174.2(2) . .
C96 Gd1 Cu2 Gd2 -163.05(19) 3_547 .
Cu1 Gd1 Cu2 Gd2 80.27(15) . .
O10 Gd2 Cu2 O19 119.68(19) . .
O13 Gd2 Cu2 O19 45.51(18) . .
O20 Gd2 Cu2 O19 -54.25(17) . .
O20 Gd2 Cu2 O19 -13.7(2) 3_546 .
O22 Gd2 Cu2 O19 -127.83(19) . .
O12 Gd2 Cu2 O19 114.4(2) 3_546 .
O2 Gd2 Cu2 O19 -122.53(19) 3_646 .
O1 Gd2 Cu2 O19 -173.33(18) 3_646 .
C12 Gd2 Cu2 O19 -152.64(19) 3_646 .
Cu3 Gd2 Cu2 O19 -33.93(15) . .
Cu3 Gd2 Cu2 O19 -52.60(17) 3_546 .
O10 Gd2 Cu2 O18 -65.20(18) . .
O13 Gd2 Cu2 O18 -139.37(16) . .
O20 Gd2 Cu2 O18 120.87(16) . .
O20 Gd2 Cu2 O18 161.45(18) 3_546 .
O22 Gd2 Cu2 O18 47.28(17) . .
O12 Gd2 Cu2 O18 -70.50(19) 3_546 .
O2 Gd2 Cu2 O18 52.59(18) 3_646 .
O1 Gd2 Cu2 O18 1.78(16) 3_646 .
O19 Gd2 Cu2 O18 175.1(2) . .
C12 Gd2 Cu2 O18 22.48(18) 3_646 .
Cu3 Gd2 Cu2 O18 141.18(14) . .
Cu3 Gd2 Cu2 O18 122.52(15) 3_546 .
O10 Gd2 Cu2 O9 16.86(16) . .
O13 Gd2 Cu2 O9 -57.31(14) . .
O20 Gd2 Cu2 O9 -157.07(14) . .
O20 Gd2 Cu2 O9 -116.49(16) 3_546 .
O22 Gd2 Cu2 O9 129.35(16) . .
O12 Gd2 Cu2 O9 11.56(17) 3_546 .
O2 Gd2 Cu2 O9 134.65(16) 3_646 .
O1 Gd2 Cu2 O9 83.84(14) 3_646 .
O19 Gd2 Cu2 O9 -102.82(19) . .
C12 Gd2 Cu2 O9 104.54(16) 3_646 .
Cu3 Gd2 Cu2 O9 -136.75(11) . .
Cu3 Gd2 Cu2 O9 -155.42(12) 3_546 .
O10 Gd2 Cu2 O7 -158.98(15) . .
O13 Gd2 Cu2 O7 126.85(14) . .
O20 Gd2 Cu2 O7 27.09(13) . .
O20 Gd2 Cu2 O7 67.68(16) 3_546 .
O22 Gd2 Cu2 O7 -46.49(15) . .
O12 Gd2 Cu2 O7 -164.28(16) 3_546 .
O2 Gd2 Cu2 O7 -41.19(16) 3_646 .
O1 Gd2 Cu2 O7 -91.99(13) 3_646 .
O19 Gd2 Cu2 O7 81.34(19) . .
C12 Gd2 Cu2 O7 -71.30(16) 3_646 .
Cu3 Gd2 Cu2 O7 47.41(10) . .
Cu3 Gd2 Cu2 O7 28.74(12) 3_546 .
O10 Gd2 Cu2 O21 83.13(18) . .
O13 Gd2 Cu2 O21 8.96(17) . .
O20 Gd2 Cu2 O21 -90.80(17) . .
O20 Gd2 Cu2 O21 -50.21(19) 3_546 .
O22 Gd2 Cu2 O21 -164.38(18) . .
O12 Gd2 Cu2 O21 77.83(19) 3_546 .
O2 Gd2 Cu2 O21 -159.08(18) 3_646 .
O1 Gd2 Cu2 O21 150.11(17) 3_646 .
O19 Gd2 Cu2 O21 -36.6(2) . .
C12 Gd2 Cu2 O21 170.81(19) 3_646 .
Cu3 Gd2 Cu2 O21 -70.48(15) . .
Cu3 Gd2 Cu2 O21 -89.15(16) 3_546 .
O10 Gd2 Cu2 Cu1 -27.18(11) . .
O13 Gd2 Cu2 Cu1 -101.36(9) . .
O20 Gd2 Cu2 Cu1 158.88(8) . .
O20 Gd2 Cu2 Cu1 -160.53(12) 3_546 .
O22 Gd2 Cu2 Cu1 85.30(11) . .
O12 Gd2 Cu2 Cu1 -32.48(12) 3_546 .
O2 Gd2 Cu2 Cu1 90.61(12) 3_646 .
O1 Gd2 Cu2 Cu1 39.80(9) 3_646 .
O19 Gd2 Cu2 Cu1 -146.87(16) . .
C12 Gd2 Cu2 Cu1 60.50(12) 3_646 .
Cu3 Gd2 Cu2 Cu1 179.20(3) . .
Cu3 Gd2 Cu2 Cu1 160.53(5) 3_546 .
O10 Gd2 Cu2 Cu3 153.62(11) . .
O13 Gd2 Cu2 Cu3 79.44(9) . .
O20 Gd2 Cu2 Cu3 -20.32(8) . .
O20 Gd2 Cu2 Cu3 20.27(12) 3_546 .
O22 Gd2 Cu2 Cu3 -93.90(11) . .
O12 Gd2 Cu2 Cu3 148.32(12) 3_546 .
O2 Gd2 Cu2 Cu3 -88.59(12) 3_646 .
O1 Gd2 Cu2 Cu3 -139.40(9) 3_646 .
O19 Gd2 Cu2 Cu3 33.93(15) . .
C12 Gd2 Cu2 Cu3 -118.70(12) 3_646 .
Cu3 Gd2 Cu2 Cu3 -18.67(7) 3_546 .
O10 Gd2 Cu2 Gd1 -103.55(19) . .
O13 Gd2 Cu2 Gd1 -177.72(18) . .
O20 Gd2 Cu2 Gd1 82.52(17) . .
O20 Gd2 Cu2 Gd1 123.11(19) 3_546 .
O22 Gd2 Cu2 Gd1 8.94(18) . .
O12 Gd2 Cu2 Gd1 -108.85(19) 3_546 .
O2 Gd2 Cu2 Gd1 14.2(2) 3_646 .
O1 Gd2 Cu2 Gd1 -36.56(18) 3_646 .
O19 Gd2 Cu2 Gd1 136.8(2) . .
C12 Gd2 Cu2 Gd1 -15.9(2) 3_646 .
Cu3 Gd2 Cu2 Gd1 102.84(16) . .
Cu3 Gd2 Cu2 Gd1 84.17(17) 3_546 .
O19 Cu2 Cu3 O20 67.7(2) . .
O18 Cu2 Cu3 O20 -99.0(2) . .
O9 Cu2 Cu3 O20 82.35(16) . .
O7 Cu2 Cu3 O20 -90.00(16) . .
O21 Cu2 Cu3 O20 168.61(13) . .
Cu1 Cu2 Cu3 O20 11.1(5) . .
Gd1 Cu2 Cu3 O20 -145.91(10) . .
Gd2 Cu2 Cu3 O20 25.65(10) . .
O19 Cu2 Cu3 O11 167.4(2) . .
O18 Cu2 Cu3 O11 0.8(2) . .
O9 Cu2 Cu3 O11 -177.88(17) . .
O7 Cu2 Cu3 O11 9.78(17) . .
O21 Cu2 Cu3 O11 -91.62(15) . .
Cu1 Cu2 Cu3 O11 110.8(5) . .
Gd1 Cu2 Cu3 O11 -46.13(13) . .
Gd2 Cu2 Cu3 O11 125.42(13) . .
O18 Cu2 Cu3 O19 -166.7(3) . .
O9 Cu2 Cu3 O19 14.7(2) . .
O7 Cu2 Cu3 O19 -157.7(2) . .
O21 Cu2 Cu3 O19 101.0(2) . .
Cu1 Cu2 Cu3 O19 -56.6(6) . .
Gd1 Cu2 Cu3 O19 146.44(18) . .
Gd2 Cu2 Cu3 O19 -42.01(18) . .
O19 Cu2 Cu3 N8 -103.4(2) . .
O18 Cu2 Cu3 N8 89.9(2) . .
O9 Cu2 Cu3 N8 -88.74(17) . .
O7 Cu2 Cu3 N8 98.92(17) . .
O21 Cu2 Cu3 N8 -2.48(15) . .
Cu1 Cu2 Cu3 N8 -160.0(5) . .
Gd1 Cu2 Cu3 N8 43.01(12) . .
Gd2 Cu2 Cu3 N8 -145.44(12) . .
O19 Cu2 Cu3 O2 -10.6(2) . 1_455
O18 Cu2 Cu3 O2 -177.2(2) . 1_455
O9 Cu2 Cu3 O2 4.10(17) . 1_455
O7 Cu2 Cu3 O2 -168.24(16) . 1_455
O21 Cu2 Cu3 O2 90.36(14) . 1_455
Cu1 Cu2 Cu3 O2 -67.2(5) . 1_455
Gd1 Cu2 Cu3 O2 135.85(10) . 1_455
Gd2 Cu2 Cu3 O2 -52.60(10) . 1_455
O19 Cu2 Cu3 Gd2 42.01(18) . .
O18 Cu2 Cu3 Gd2 -124.65(18) . .
O9 Cu2 Cu3 Gd2 56.70(13) . .
O7 Cu2 Cu3 Gd2 -115.64(12) . .
O21 Cu2 Cu3 Gd2 142.96(9) . .
Cu1 Cu2 Cu3 Gd2 -14.6(5) . .
Gd1 Cu2 Cu3 Gd2 -171.55(2) . .
O19 Cu2 Cu3 Gd2 48.35(18) . 3_546
O18 Cu2 Cu3 Gd2 -118.30(18) . 3_546
O9 Cu2 Cu3 Gd2 63.04(13) . 3_546
O7 Cu2 Cu3 Gd2 -109.30(12) . 3_546
O21 Cu2 Cu3 Gd2 149.30(9) . 3_546
Cu1 Cu2 Cu3 Gd2 -8.2(5) . 3_546
Gd1 Cu2 Cu3 Gd2 -165.21(2) . 3_546
Gd2 Cu2 Cu3 Gd2 6.34(2) . 3_546
O10 Gd2 Cu3 O20 -161.69(18) . .
O13 Gd2 Cu3 O20 121.61(18) . .
O20 Gd2 Cu3 O20 53.3(2) 3_546 .
O22 Gd2 Cu3 O20 -84.50(18) . .
O12 Gd2 Cu3 O20 104.1(3) 3_546 .
O2 Gd2 Cu3 O20 -12.43(18) 3_646 .
O1 Gd2 Cu3 O20 -71.9(2) 3_646 .
O19 Gd2 Cu3 O20 -169.4(2) . .
C12 Gd2 Cu3 O20 -36.9(2) 3_646 .
Cu3 Gd2 Cu3 O20 35.45(15) 3_546 .
O10 Gd2 Cu3 O11 -139.35(18) . .
O13 Gd2 Cu3 O11 143.95(17) . .
O20 Gd2 Cu3 O11 22.3(2) . .
O20 Gd2 Cu3 O11 75.65(17) 3_546 .
O22 Gd2 Cu3 O11 -62.15(17) . .
O12 Gd2 Cu3 O11 126.5(3) 3_546 .
O2 Gd2 Cu3 O11 9.92(18) 3_646 .
O1 Gd2 Cu3 O11 -49.54(19) 3_646 .
O19 Gd2 Cu3 O11 -147.1(2) . .
C12 Gd2 Cu3 O11 -14.6(2) 3_646 .
Cu3 Gd2 Cu3 O11 57.79(15) 3_546 .
O10 Gd2 Cu3 O19 7.76(17) . .
O13 Gd2 Cu3 O19 -68.94(17) . .
O20 Gd2 Cu3 O19 169.4(2) . .
O20 Gd2 Cu3 O19 -137.24(16) 3_546 .
O22 Gd2 Cu3 O19 84.95(17) . .
O12 Gd2 Cu3 O19 -86.4(2) 3_546 .
O2 Gd2 Cu3 O19 157.02(17) 3_646 .
O1 Gd2 Cu3 O19 97.57(19) 3_646 .
C12 Gd2 Cu3 O19 132.5(2) 3_646 .
Cu3 Gd2 Cu3 O19 -155.11(14) 3_546 .
O10 Gd2 Cu3 N8 34.9(2) . .
O13 Gd2 Cu3 N8 -41.8(2) . .
O20 Gd2 Cu3 N8 -163.4(2) . .
O20 Gd2 Cu3 N8 -110.1(2) 3_546 .
O22 Gd2 Cu3 N8 112.1(2) . .
O12 Gd2 Cu3 N8 -59.3(3) 3_546 .
O2 Gd2 Cu3 N8 -175.8(2) 3_646 .
O1 Gd2 Cu3 N8 124.7(2) 3_646 .
O19 Gd2 Cu3 N8 27.2(2) . .
C12 Gd2 Cu3 N8 159.7(2) 3_646 .
Cu3 Gd2 Cu3 N8 -127.95(18) 3_546 .
O10 Gd2 Cu3 O2 119.93(13) . 1_455
O13 Gd2 Cu3 O2 43.23(12) . 1_455
O20 Gd2 Cu3 O2 -78.38(18) . 1_455
O20 Gd2 Cu3 O2 -25.07(11) 3_546 1_455
O22 Gd2 Cu3 O2 -162.88(12) . 1_455
O12 Gd2 Cu3 O2 25.7(2) 3_546 1_455
O2 Gd2 Cu3 O2 -90.81(13) 3_646 1_455
O1 Gd2 Cu3 O2 -150.26(15) 3_646 1_455
O19 Gd2 Cu3 O2 112.17(16) . 1_455
C12 Gd2 Cu3 O2 -115.28(16) 3_646 1_455
Cu3 Gd2 Cu3 O2 -42.94(8) 3_546 1_455
O10 Gd2 Cu3 Cu2 -22.04(9) . .
O13 Gd2 Cu3 Cu2 -98.74(9) . .
O20 Gd2 Cu3 Cu2 139.65(15) . .
O20 Gd2 Cu3 Cu2 -167.04(8) 3_546 .
O22 Gd2 Cu3 Cu2 55.15(9) . .
O12 Gd2 Cu3 Cu2 -116.2(2) 3_546 .
O2 Gd2 Cu3 Cu2 127.22(10) 3_646 .
O1 Gd2 Cu3 Cu2 67.77(12) 3_646 .
O19 Gd2 Cu3 Cu2 -29.80(14) . .
C12 Gd2 Cu3 Cu2 102.75(14) 3_646 .
Cu3 Gd2 Cu3 Cu2 175.091(19) 3_546 .
O10 Gd2 Cu3 Gd2 162.87(9) . 3_546
O13 Gd2 Cu3 Gd2 86.16(9) . 3_546
O20 Gd2 Cu3 Gd2 -35.45(15) . 3_546
O20 Gd2 Cu3 Gd2 17.87(8) 3_546 3_546
O22 Gd2 Cu3 Gd2 -119.94(9) . 3_546
O12 Gd2 Cu3 Gd2 68.7(2) 3_546 3_546
O2 Gd2 Cu3 Gd2 -47.87(10) 3_646 3_546
O1 Gd2 Cu3 Gd2 -107.33(12) 3_646 3_546
O19 Gd2 Cu3 Gd2 155.11(14) . 3_546
C12 Gd2 Cu3 Gd2 -72.34(14) 3_646 3_546
Cu3 Gd2 Cu3 Gd2 0.0 3_546 3_546
O8 Gd1 O3 C24 30.7(4) . .
O17 Gd1 O3 C24 -104.5(4) 3_647 .
O6 Gd1 O3 C24 110.2(5) 3_647 .
O17 Gd1 O3 C24 -167.9(5) . .
O16 Gd1 O3 C24 168.7(4) 3_547 .
O18 Gd1 O3 C24 -45.7(4) . .
O15 Gd1 O3 C24 83.7(5) 3_547 .
O21 Gd1 O3 C24 -19.4(5) . .
C96 Gd1 O3 C24 127.6(4) 3_547 .
Cu1 Gd1 O3 C24 -77.7(4) . .
Cu2 Gd1 O3 C24 -24.4(4) . .
O17 Cu1 O5 C36 49.9(4) 3_647 .
O18 Cu1 O5 C36 139.8(5) . .
N1 Cu1 O5 C36 -117.2(4) . .
O16 Cu1 O5 C36 -24.9(4) 1_655 .
O9 Cu1 O5 C36 149.0(4) . .
Cu2 Cu1 O5 C36 149.8(4) . .
Gd1 Cu1 O5 C36 58.7(5) . .
Gd1 Cu1 O5 C36 13.0(4) 3_647 .
O19 Cu2 O7 C48 -137.4(4) . .
O18 Cu2 O7 C48 49.4(4) . .
O9 Cu2 O7 C48 141.7(14) . .
O21 Cu2 O7 C48 -31.8(4) . .
Cu1 Cu2 O7 C48 57.7(4) . .
Cu3 Cu2 O7 C48 -125.7(4) . .
Gd1 Cu2 O7 C48 9.3(4) . .
Gd2 Cu2 O7 C48 -176.7(4) . .
O3 Gd1 O8 C48 -62.7(5) . .
O17 Gd1 O8 C48 38.4(6) 3_647 .
O6 Gd1 O8 C48 -139.6(6) 3_647 .
O17 Gd1 O8 C48 -94.4(6) . .
O16 Gd1 O8 C48 153.1(5) 3_547 .
O18 Gd1 O8 C48 13.3(5) . .
O15 Gd1 O8 C48 149.0(6) 3_547 .
O21 Gd1 O8 C48 84.9(5) . .
C96 Gd1 O8 C48 151.1(5) 3_547 .
Cu1 Gd1 O8 C48 19.0(6) . .
Cu2 Gd1 O8 C48 42.2(5) . .
O19 Cu2 O9 C60 -47.0(4) . .
O18 Cu2 O9 C60 126.0(4) . .
O7 Cu2 O9 C60 33.4(17) . .
O21 Cu2 O9 C60 -152.9(4) . .
Cu1 Cu2 O9 C60 121.9(4) . .
Cu3 Cu2 O9 C60 -54.8(4) . .
Gd1 Cu2 O9 C60 165.2(4) . .
Gd2 Cu2 O9 C60 -8.4(4) . .
O19 Cu2 O9 Cu1 -168.92(12) . .
O18 Cu2 O9 Cu1 4.04(12) . .
O7 Cu2 O9 Cu1 -88.5(15) . .
O21 Cu2 O9 Cu1 85.15(12) . .
Cu3 Cu2 O9 Cu1 -176.70(3) . .
Gd1 Cu2 O9 Cu1 43.25(9) . .
Gd2 Cu2 O9 Cu1 -130.33(8) . .
O5 Cu1 O9 C60 56.1(4) . .
O17 Cu1 O9 C60 151.0(3) 3_647 .
O18 Cu1 O9 C60 -127.1(4) . .
N1 Cu1 O9 C60 -31.6(4) . .
O16 Cu1 O9 C60 -150.9(5) 1_655 .
Cu2 Cu1 O9 C60 -122.9(4) . .
Gd1 Cu1 O9 C60 -167.4(3) . .
Gd1 Cu1 O9 C60 135.4(3) 3_647 .
O5 Cu1 O9 Cu2 178.93(14) . .
O17 Cu1 O9 Cu2 -86.13(14) 3_647 .
O18 Cu1 O9 Cu2 -4.24(13) . .
N1 Cu1 O9 Cu2 91.22(15) . .
O16 Cu1 O9 Cu2 -28.1(5) 1_655 .
Gd1 Cu1 O9 Cu2 -44.51(10) . .
Gd1 Cu1 O9 Cu2 -101.78(12) 3_647 .
O13 Gd2 O10 C60 55.6(5) . .
O20 Gd2 O10 C60 -37.9(6) . .
O20 Gd2 O10 C60 81.5(6) 3_546 .
O22 Gd2 O10 C60 -92.9(5) . .
O12 Gd2 O10 C60 129.7(6) 3_546 .
O2 Gd2 O10 C60 -164.6(5) 3_646 .
O1 Gd2 O10 C60 -159.8(6) 3_646 .
O19 Gd2 O10 C60 -19.8(5) . .
C12 Gd2 O10 C60 -162.9(5) 3_646 .
Cu3 Gd2 O10 C60 -24.3(6) . .
Cu3 Gd2 O10 C60 130.7(5) 3_546 .
O20 Cu3 O11 C72 -54.0(4) . .
O19 Cu3 O11 C72 -140.3(4) . .
N8 Cu3 O11 C72 115.3(4) . .
O2 Cu3 O11 C72 21.7(4) 1_455 .
Cu2 Cu3 O11 C72 -156.7(4) . .
Gd2 Cu3 O11 C72 -68.5(4) . .
Gd2 Cu3 O11 C72 -16.1(4) 3_546 .
O10 Gd2 O13 C84 -36.2(5) . .
O20 Gd2 O13 C84 98.0(5) . .
O20 Gd2 O13 C84 160.1(5) 3_546 .
O22 Gd2 O13 C84 25.7(6) . .
O12 Gd2 O13 C84 -117.1(5) 3_546 .
O2 Gd2 O13 C84 -175.2(5) 3_646 .
O1 Gd2 O13 C84 -95.3(5) 3_646 .
O19 Gd2 O13 C84 38.3(5) . .
C12 Gd2 O13 C84 -137.0(5) 3_646 .
Cu3 Gd2 O13 C84 70.7(5) . .
Cu3 Gd2 O13 C84 -177.4(5) 3_546 .
O3 Gd1 O17 Cu1 -131.30(18) . 3_647
O8 Gd1 O17 Cu1 -98.2(2) . 3_647
O17 Gd1 O17 Cu1 114.3(2) 3_647 3_647
O6 Gd1 O17 Cu1 -52.98(15) 3_647 3_647
O16 Gd1 O17 Cu1 32.00(14) 3_547 3_647
O18 Gd1 O17 Cu1 166.64(13) . 3_647
O15 Gd1 O17 Cu1 6.10(19) 3_547 3_647
O21 Gd1 O17 Cu1 83.0(2) . 3_647
C96 Gd1 O17 Cu1 19.10(17) 3_547 3_647
Cu1 Gd1 O17 Cu1 143.12(13) . 3_647
Cu2 Gd1 O17 Cu1 153.35(7) . 3_647
O3 Gd1 O17 Gd1 114.41(15) . 3_647
O8 Gd1 O17 Gd1 147.53(16) . 3_647
O17 Gd1 O17 Gd1 0.0 3_647 3_647
O6 Gd1 O17 Gd1 -167.27(15) 3_647 3_647
O16 Gd1 O17 Gd1 -82.29(14) 3_547 3_647
O18 Gd1 O17 Gd1 52.35(15) . 3_647
O15 Gd1 O17 Gd1 -108.19(13) 3_547 3_647
O21 Gd1 O17 Gd1 -31.3(2) . 3_647
C96 Gd1 O17 Gd1 -95.19(15) 3_547 3_647
Cu1 Gd1 O17 Gd1 28.83(10) . 3_647
Cu2 Gd1 O17 Gd1 39.06(19) . 3_647
O19 Cu2 O18 Cu1 100.2(11) . .
O9 Cu2 O18 Cu1 -5.78(17) . .
O7 Cu2 O18 Cu1 167.98(17) . .
O21 Cu2 O18 Cu1 -85.78(17) . .
Cu3 Cu2 O18 Cu1 175.32(5) . .
Gd1 Cu2 O18 Cu1 -112.2(2) . .
Gd2 Cu2 O18 Cu1 74.85(19) . .
O19 Cu2 O18 Gd1 -147.7(10) . .
O9 Cu2 O18 Gd1 106.39(15) . .
O7 Cu2 O18 Gd1 -79.86(15) . .
O21 Cu2 O18 Gd1 26.39(13) . .
Cu1 Cu2 O18 Gd1 112.2(2) . .
Cu3 Cu2 O18 Gd1 -72.5(2) . .
Gd2 Cu2 O18 Gd1 -172.99(3) . .
O5 Cu1 O18 Cu2 14.3(5) . .
O17 Cu1 O18 Cu2 105.80(18) 3_647 .
N1 Cu1 O18 Cu2 -87.26(19) . .
O16 Cu1 O18 Cu2 179.23(15) 1_655 .
O9 Cu1 O18 Cu2 4.58(14) . .
Gd1 Cu1 O18 Cu2 115.7(2) . .
Gd1 Cu1 O18 Cu2 137.52(12) 3_647 .
O5 Cu1 O18 Gd1 -101.4(4) . .
O17 Cu1 O18 Gd1 -9.92(14) 3_647 .
N1 Cu1 O18 Gd1 157.01(15) . .
O16 Cu1 O18 Gd1 63.50(14) 1_655 .
O9 Cu1 O18 Gd1 -111.14(15) . .
Cu2 Cu1 O18 Gd1 -115.7(2) . .
Gd1 Cu1 O18 Gd1 21.79(14) 3_647 .
O3 Gd1 O18 Cu2 135.52(18) . .
O8 Gd1 O18 Cu2 52.19(15) . .
O17 Gd1 O18 Cu2 -109.10(17) 3_647 .
O6 Gd1 O18 Cu2 96.9(2) 3_647 .
O17 Gd1 O18 Cu2 -164.20(13) . .
O16 Gd1 O18 Cu2 -79.3(2) 3_547 .
O15 Gd1 O18 Cu2 -6.2(2) 3_547 .
O21 Gd1 O18 Cu2 -25.88(14) . .
C96 Gd1 O18 Cu2 -38.9(3) 3_547 .
Cu1 Gd1 O18 Cu2 -117.9(2) . .
O3 Gd1 O18 Cu1 -106.60(17) . .
O8 Gd1 O18 Cu1 170.07(17) . .
O17 Gd1 O18 Cu1 8.79(12) 3_647 .
O6 Gd1 O18 Cu1 -145.26(17) 3_647 .
O17 Gd1 O18 Cu1 -46.32(17) . .
O16 Gd1 O18 Cu1 38.5(2) 3_547 .
O15 Gd1 O18 Cu1 111.69(15) 3_547 .
O21 Gd1 O18 Cu1 92.00(16) . .
C96 Gd1 O18 Cu1 79.0(2) 3_547 .
Cu2 Gd1 O18 Cu1 117.9(2) . .
O18 Cu2 O19 Cu3 86.4(11) . .
O9 Cu2 O19 Cu3 -168.03(18) . .
O7 Cu2 O19 Cu3 18.16(18) . .
O21 Cu2 O19 Cu3 -87.49(18) . .
Cu1 Cu2 O19 Cu3 175.78(5) . .
Gd1 Cu2 O19 Cu3 -55.8(3) . .
Gd2 Cu2 O19 Cu3 115.3(2) . .
O18 Cu2 O19 Gd2 -28.9(12) . .
O9 Cu2 O19 Gd2 76.68(16) . .
O7 Cu2 O19 Gd2 -97.14(15) . .
O21 Cu2 O19 Gd2 157.21(13) . .
Cu1 Cu2 O19 Gd2 60.5(2) . .
Cu3 Cu2 O19 Gd2 -115.3(2) . .
Gd1 Cu2 O19 Gd2 -171.12(5) . .
O20 Cu3 O19 Cu2 -113.59(19) . .
O11 Cu3 O19 Cu2 -25.8(4) . .
N8 Cu3 O19 Cu2 77.5(2) . .
O2 Cu3 O19 Cu2 171.82(16) 1_455 .
Gd2 Cu3 O19 Cu2 -120.6(2) . .
Gd2 Cu3 O19 Cu2 -145.12(13) 3_546 .
O20 Cu3 O19 Gd2 6.97(14) . .
O11 Cu3 O19 Gd2 94.7(3) . .
N8 Cu3 O19 Gd2 -161.94(15) . .
O2 Cu3 O19 Gd2 -67.63(13) 1_455 .
Cu2 Cu3 O19 Gd2 120.6(2) . .
Gd2 Cu3 O19 Gd2 -24.57(13) 3_546 .
O10 Gd2 O19 Cu2 -48.11(15) . .
O13 Gd2 O19 Cu2 -131.82(18) . .
O20 Gd2 O19 Cu2 117.88(18) . .
O20 Gd2 O19 Cu2 170.59(13) 3_546 .
O22 Gd2 O19 Cu2 40.40(15) . .
O12 Gd2 O19 Cu2 -95.7(2) 3_546 .
O2 Gd2 O19 Cu2 88.5(2) 3_646 .
O1 Gd2 O19 Cu2 8.7(2) 3_646 .
C12 Gd2 O19 Cu2 43.2(3) 3_646 .
Cu3 Gd2 O19 Cu2 124.0(2) . .
Cu3 Gd2 O19 Cu2 161.94(6) 3_546 .
O10 Gd2 O19 Cu3 -172.13(17) . .
O13 Gd2 O19 Cu3 104.16(16) . .
O20 Gd2 O19 Cu3 -6.14(12) . .
O20 Gd2 O19 Cu3 46.57(16) 3_546 .
O22 Gd2 O19 Cu3 -83.61(15) . .
O12 Gd2 O19 Cu3 140.31(15) 3_546 .
O2 Gd2 O19 Cu3 -35.5(2) 3_646 .
O1 Gd2 O19 Cu3 -115.36(16) 3_646 .
C12 Gd2 O19 Cu3 -80.8(3) 3_646 .
Cu3 Gd2 O19 Cu3 37.9(2) 3_546 .
O11 Cu3 O20 Gd2 -163.56(16) . .
O19 Cu3 O20 Gd2 -7.47(15) . .
N8 Cu3 O20 Gd2 90.0(8) . .
O2 Cu3 O20 Gd2 92.58(15) 1_455 .
Cu2 Cu3 O20 Gd2 -36.68(13) . .
Gd2 Cu3 O20 Gd2 121.1(2) 3_546 .
O11 Cu3 O20 Gd2 75.35(16) . 3_546
O19 Cu3 O20 Gd2 -128.56(16) . 3_546
N8 Cu3 O20 Gd2 -31.1(9) . 3_546
O2 Cu3 O20 Gd2 -28.51(13) 1_455 3_546
Cu2 Cu3 O20 Gd2 -157.77(11) . 3_546
Gd2 Cu3 O20 Gd2 -121.1(2) . 3_546
O10 Gd2 O20 Cu3 25.4(2) . .
O13 Gd2 O20 Cu3 -59.23(16) . .
O20 Gd2 O20 Cu3 -120.8(2) 3_546 .
O22 Gd2 O20 Cu3 84.44(16) . .
O12 Gd2 O20 Cu3 -132.92(18) 3_546 .
O2 Gd2 O20 Cu3 168.34(17) 3_646 .
O1 Gd2 O20 Cu3 130.88(14) 3_646 .
O19 Gd2 O20 Cu3 6.37(13) . .
C12 Gd2 O20 Cu3 151.54(16) 3_646 .
Cu3 Gd2 O20 Cu3 -147.23(14) 3_546 .
O10 Gd2 O20 Gd2 146.21(14) . 3_546
O13 Gd2 O20 Gd2 61.62(15) . 3_546
O20 Gd2 O20 Gd2 0.0 3_546 3_546
O22 Gd2 O20 Gd2 -154.71(16) . 3_546
O12 Gd2 O20 Gd2 -12.1(3) 3_546 3_546
O2 Gd2 O20 Gd2 -70.81(14) 3_646 3_546
O1 Gd2 O20 Gd2 -108.28(15) 3_646 3_546
O19 Gd2 O20 Gd2 127.22(16) . 3_546
C12 Gd2 O20 Gd2 -87.61(16) 3_646 3_546
Cu3 Gd2 O20 Gd2 120.8(2) . 3_546
Cu3 Gd2 O20 Gd2 -26.39(11) 3_546 3_546
O19 Cu2 O21 Gd1 155.47(12) . .
O18 Cu2 O21 Gd1 -23.74(12) . .
O9 Cu2 O21 Gd1 -113.37(15) . .
O7 Cu2 O21 Gd1 65.92(15) . .
Cu1 Cu2 O21 Gd1 -58.62(8) . .
Cu3 Cu2 O21 Gd1 122.47(8) . .
Gd2 Cu2 O21 Gd1 178.81(4) . .
O3 Gd1 O21 Cu2 -7.4(2) . .
O8 Gd1 O21 Cu2 -59.35(12) . .
O17 Gd1 O21 Cu2 89.41(12) 3_647 .
O6 Gd1 O21 Cu2 -118.47(14) 3_647 .
O17 Gd1 O21 Cu2 119.98(16) . .
O16 Gd1 O21 Cu2 167.06(13) 3_547 .
O18 Gd1 O21 Cu2 19.82(10) . .
O15 Gd1 O21 Cu2 -142.41(16) 3_547 .
C96 Gd1 O21 Cu2 -169.14(17) 3_547 .
Cu1 Gd1 O21 Cu2 55.00(8) . .
O5 Cu1 N1 C1 -143.3(4) . .
O17 Cu1 N1 C1 114.6(7) 3_647 .
O18 Cu1 N1 C1 18.0(4) . .
O16 Cu1 N1 C1 114.6(4) 1_655 .
O9 Cu1 N1 C1 -53.8(4) . .
Cu2 Cu1 N1 C1 -16.3(4) . .
Gd1 Cu1 N1 C1 40.7(5) . .
Gd1 Cu1 N1 C1 138.0(4) 3_647 .
O5 Cu1 N1 C5 40.1(4) . .
O17 Cu1 N1 C5 -62.0(9) 3_647 .
O18 Cu1 N1 C5 -158.6(4) . .
O16 Cu1 N1 C5 -61.9(4) 1_655 .
O9 Cu1 N1 C5 129.7(4) . .
Cu2 Cu1 N1 C5 167.2(4) . .
Gd1 Cu1 N1 C5 -135.8(3) . .
Gd1 Cu1 N1 C5 -38.6(4) 3_647 .
O20 Cu3 N8 C85 99.0(9) . .
O11 Cu3 N8 C85 -7.6(5) . .
O19 Cu3 N8 C85 -164.4(5) . .
O2 Cu3 N8 C85 96.5(5) 1_455 .
Cu2 Cu3 N8 C85 -133.4(5) . .
Gd2 Cu3 N8 C85 176.7(4) . .
Gd2 Cu3 N8 C85 73.5(5) 3_546 .
O20 Cu3 N8 C89 -73.3(10) . .
O11 Cu3 N8 C89 -179.9(4) . .
O19 Cu3 N8 C89 23.3(4) . .
O2 Cu3 N8 C89 -75.8(4) 1_455 .
Cu2 Cu3 N8 C89 54.2(4) . .
Gd2 Cu3 N8 C89 4.4(5) . .
Gd2 Cu3 N8 C89 -98.9(4) 3_546 .
C5 N1 C1 C2 3.2(8) . .
Cu1 N1 C1 C2 -173.5(4) . .
N1 C1 C2 C3 1.1(9) . .
C1 C2 C3 C4 -4.1(8) . .
C1 C2 C3 C6 175.5(5) . .
C2 C3 C4 C5 3.0(8) . .
C6 C3 C4 C5 -176.5(5) . .
C1 N1 C5 C4 -4.3(8) . .
Cu1 N1 C5 C4 172.4(4) . .
C3 C4 C5 N1 1.2(9) . .
C2 C3 C6 C7 -13.6(9) . .
C4 C3 C6 C7 165.9(6) . .
C2 C3 C6 C11 167.9(6) . .
C4 C3 C6 C11 -12.5(8) . .
C11 C6 C7 C8 -0.5(10) . .
C3 C6 C7 C8 -179.0(6) . .
C6 C7 C8 C9 2.2(10) . .
C7 C8 C9 C10 -2.1(9) . .
C7 C8 C9 C12 177.3(6) . .
C8 C9 C10 C11 0.5(9) . .
C12 C9 C10 C11 -179.0(5) . .
C9 C10 C11 C6 1.2(9) . .
C7 C6 C11 C10 -1.2(9) . .
C3 C6 C11 C10 177.3(5) . .
Gd2 O1 C12 O2 4.2(5) 3_646 .
Gd2 O1 C12 C9 -174.3(4) 3_646 .
Gd2 O2 C12 O1 -4.2(5) 3_646 .
Cu3 O2 C12 O1 -99.1(5) 1_655 .
Gd2 O2 C12 C9 174.3(4) 3_646 .
Cu3 O2 C12 C9 79.4(5) 1_655 .
Cu3 O2 C12 Gd2 -94.9(3) 1_655 3_646
C8 C9 C12 O1 21.9(8) . .
C10 C9 C12 O1 -158.6(5) . .
C8 C9 C12 O2 -156.6(5) . .
C10 C9 C12 O2 22.9(7) . .
C8 C9 C12 Gd2 -71(5) . 3_646
C10 C9 C12 Gd2 109(4) . 3_646
C17 N2 C13 C14 1.0(11) . .
N2 C13 C14 C15 0.9(11) . .
C13 C14 C15 C16 -2.1(10) . .
C13 C14 C15 C18 176.5(6) . .
C14 C15 C16 C17 1.5(11) . .
C18 C15 C16 C17 -177.1(7) . .
C13 N2 C17 C16 -1.7(12) . .
C15 C16 C17 N2 0.5(13) . .
C16 C15 C18 C19 -147.4(7) . .
C14 C15 C18 C19 34.2(9) . .
C16 C15 C18 C23 34.2(9) . .
C14 C15 C18 C23 -144.2(6) . .
C23 C18 C19 C20 -1.0(9) . .
C15 C18 C19 C20 -179.4(6) . .
C18 C19 C20 C21 1.0(9) . .
C19 C20 C21 C22 -0.5(9) . .
C19 C20 C21 C24 -176.0(5) . .
C20 C21 C22 C23 -0.1(9) . .
C24 C21 C22 C23 175.4(5) . .
C21 C22 C23 C18 0.2(9) . .
C19 C18 C23 C22 0.4(9) . .
C15 C18 C23 C22 178.8(6) . .
Gd1 O3 C24 O4 53.6(8) . .
Gd1 O3 C24 C21 -125.5(4) . .
C22 C21 C24 O4 -178.9(5) . .
C20 C21 C24 O4 -3.4(8) . .
C22 C21 C24 O3 0.4(8) . .
C20 C21 C24 O3 175.8(5) . .
C29 N3 C25 C26 -1.2(11) . .
N3 C25 C26 C27 -1.1(11) . .
C25 C26 C27 C28 2.0(10) . .
C25 C26 C27 C30 -178.7(6) . .
C26 C27 C28 C29 -0.8(9) . .
C30 C27 C28 C29 180.0(5) . .
C25 N3 C29 C28 2.5(10) . .
C27 C28 C29 N3 -1.5(10) . .
C26 C27 C30 C31 -151.8(6) . .
C28 C27 C30 C31 27.4(9) . .
C26 C27 C30 C35 28.4(9) . .
C28 C27 C30 C35 -152.4(6) . .
C35 C30 C31 C32 -3.9(10) . .
C27 C30 C31 C32 176.4(6) . .
C30 C31 C32 C33 0.0(11) . .
C31 C32 C33 C34 4.4(10) . .
C31 C32 C33 C36 -175.0(6) . .
C32 C33 C34 C35 -4.8(9) . .
C36 C33 C34 C35 174.5(5) . .
C31 C30 C35 C34 3.4(9) . .
C27 C30 C35 C34 -176.8(6) . .
C33 C34 C35 C30 0.9(10) . .
Gd1 O6 C36 O5 -13.1(9) 3_647 .
Gd1 O6 C36 C33 164.6(4) 3_647 .
Cu1 O5 C36 O6 -7.8(8) . .
Cu1 O5 C36 C33 174.5(3) . .
C34 C33 C36 O6 179.8(5) . .
C32 C33 C36 O6 -0.8(8) . .
C34 C33 C36 O5 -2.3(7) . .
C32 C33 C36 O5 177.1(5) . .
C41 N4 C37 C38 -1.9(14) . .
N4 C37 C38 C39 1.3(14) . .
C37 C38 C39 C40 -0.5(11) . .
C37 C38 C39 C42 176.2(7) . .
C38 C39 C40 C41 0.5(11) . .
C42 C39 C40 C41 -176.2(7) . .
C37 N4 C41 C40 1.8(13) . .
C39 C40 C41 N4 -1.3(13) . .
C40 C39 C42 C43 -162.3(7) . .
C38 C39 C42 C43 21.2(10) . .
C40 C39 C42 C47 20.5(10) . .
C38 C39 C42 C47 -156.0(7) . .
C47 C42 C43 C44 1.9(10) . .
C39 C42 C43 C44 -175.5(6) . .
C42 C43 C44 C45 0.1(11) . .
C43 C44 C45 C46 -2.2(10) . .
C43 C44 C45 C48 -179.7(6) . .
C44 C45 C46 C47 2.2(9) . .
C48 C45 C46 C47 179.5(5) . .
C45 C46 C47 C42 -0.2(10) . .
C43 C42 C47 C46 -1.9(9) . .
C39 C42 C47 C46 175.5(6) . .
Gd1 O8 C48 O7 -52.8(8) . .
Gd1 O8 C48 C45 127.6(5) . .
Cu2 O7 C48 O8 12.1(7) . .
Cu2 O7 C48 C45 -168.3(3) . .
C46 C45 C48 O8 -170.8(5) . .
C44 C45 C48 O8 6.5(8) . .
C46 C45 C48 O7 9.5(8) . .
C44 C45 C48 O7 -173.1(5) . .
C53 N5 C49 C50 -0.4(11) . .
N5 C49 C50 C51 1.7(12) . .
C49 C50 C51 C52 -2.0(10) . .
C49 C50 C51 C54 177.0(6) . .
C50 C51 C52 C53 1.1(9) . .
C54 C51 C52 C53 -177.8(6) . .
C49 N5 C53 C52 -0.5(10) . .
C51 C52 C53 N5 0.1(10) . .
C52 C51 C54 C59 -27.6(9) . .
C50 C51 C54 C59 153.5(6) . .
C52 C51 C54 C55 148.9(6) . .
C50 C51 C54 C55 -30.0(9) . .
C59 C54 C55 C56 0.3(9) . .
C51 C54 C55 C56 -176.3(6) . .
C54 C55 C56 C57 0.5(9) . .
C55 C56 C57 C58 -0.7(9) . .
C55 C56 C57 C60 -179.2(5) . .
C56 C57 C58 C59 0.0(9) . .
C60 C57 C58 C59 178.5(5) . .
C57 C58 C59 C54 0.8(9) . .
C55 C54 C59 C58 -1.0(9) . .
C51 C54 C59 C58 175.6(5) . .
Gd2 O10 C60 O9 59.3(8) . .
Gd2 O10 C60 C57 -119.3(5) . .
Cu2 O9 C60 O10 -13.7(7) . .
Cu1 O9 C60 O10 92.1(5) . .
Cu2 O9 C60 C57 164.9(3) . .
Cu1 O9 C60 C57 -89.3(5) . .
C58 C57 C60 O10 5.5(8) . .
C56 C57 C60 O10 -176.0(5) . .
C58 C57 C60 O9 -173.2(5) . .
C56 C57 C60 O9 5.3(8) . .
C65 N6 C61 C62 0.9(11) . .
N6 C61 C62 C63 -0.8(12) . .
C61 C62 C63 C64 0.1(10) . .
C61 C62 C63 C66 178.8(6) . .
C62 C63 C64 C65 0.3(9) . .
C66 C63 C64 C65 -178.3(6) . .
C61 N6 C65 C64 -0.5(10) . .
C63 C64 C65 N6 -0.1(10) . .
C62 C63 C66 C71 -156.5(6) . .
C64 C63 C66 C71 22.1(9) . .
C62 C63 C66 C67 21.8(9) . .
C64 C63 C66 C67 -159.6(6) . .
C71 C66 C67 C68 -0.9(9) . .
C63 C66 C67 C68 -179.3(5) . .
C66 C67 C68 C69 -2.0(9) . .
C67 C68 C69 C70 3.3(8) . .
C67 C68 C69 C72 -174.7(5) . .
C68 C69 C70 C71 -2.0(9) . .
C72 C69 C70 C71 176.1(5) . .
C69 C70 C71 C66 -0.9(9) . .
C67 C66 C71 C70 2.3(9) . .
C63 C66 C71 C70 -179.3(5) . .
Gd2 O12 C72 O11 16.2(8) 3_546 .
Gd2 O12 C72 C69 -162.1(3) 3_546 .
Cu3 O11 C72 O12 9.1(8) . .
Cu3 O11 C72 C69 -172.6(3) . .
C70 C69 C72 O12 -12.5(7) . .
C68 C69 C72 O12 165.5(5) . .
C70 C69 C72 O11 169.1(5) . .
C68 C69 C72 O11 -12.9(7) . .
C77 N7 C73 C74 -0.5(12) . .
N7 C73 C74 C75 -1.2(13) . .
C73 C74 C75 C76 1.0(11) . .
C73 C74 C75 C78 -179.1(7) . .
C74 C75 C76 C77 0.8(11) . .
C78 C75 C76 C77 -179.2(7) . .
C73 N7 C77 C76 2.3(13) . .
C75 C76 C77 N7 -2.6(13) . .
C76 C75 C78 C83 -36.6(10) . .
C74 C75 C78 C83 143.5(7) . .
C76 C75 C78 C79 144.2(7) . .
C74 C75 C78 C79 -35.8(10) . .
C83 C78 C79 C80 -2.7(9) . .
C75 C78 C79 C80 176.6(6) . .
C78 C79 C80 C81 0.0(9) . .
C79 C80 C81 C82 2.0(9) . .
C79 C80 C81 C84 -172.8(5) . .
C80 C81 C82 C83 -1.4(9) . .
C84 C81 C82 C83 173.5(5) . .
C79 C78 C83 C82 3.3(10) . .
C75 C78 C83 C82 -175.9(6) . .
C81 C82 C83 C78 -1.3(10) . .
Gd2 O13 C84 O14 -43.9(8) . .
Gd2 O13 C84 C81 134.1(4) . .
C82 C81 C84 O14 -2.1(8) . .
C80 C81 C84 O14 172.7(5) . .
C82 C81 C84 O13 179.7(5) . .
C80 C81 C84 O13 -5.5(8) . .
C89 N8 C85 C86 0.0(10) . .
Cu3 N8 C85 C86 -172.7(5) . .
N8 C85 C86 C87 0.7(11) . .
C85 C86 C87 C88 -1.4(10) . .
C85 C86 C87 C90 177.7(6) . .
C86 C87 C88 C89 1.6(9) . .
C90 C87 C88 C89 -177.5(5) . .
C85 N8 C89 C88 0.2(9) . .
Cu3 N8 C89 C88 172.8(4) . .
C87 C88 C89 N8 -1.0(9) . .
C86 C87 C90 C91 151.6(6) . .
C88 C87 C90 C91 -29.3(8) . .
C86 C87 C90 C95 -31.1(8) . .
C88 C87 C90 C95 148.0(6) . .
C95 C90 C91 C92 0.8(8) . .
C87 C90 C91 C92 178.2(5) . .
C90 C91 C92 C93 -2.7(9) . .
C91 C92 C93 C94 3.1(8) . .
C91 C92 C93 C96 -174.5(5) . .
C92 C93 C94 C95 -1.5(8) . .
C96 C93 C94 C95 176.0(5) . .
C93 C94 C95 C90 -0.5(8) . .
C91 C90 C95 C94 0.8(8) . .
C87 C90 C95 C94 -176.6(5) . .
Gd1 O15 C96 O16 -1.0(5) 3_547 .
Gd1 O15 C96 C93 176.3(4) 3_547 .
Gd1 O16 C96 O15 1.0(5) 3_547 .
Cu1 O16 C96 O15 97.4(5) 1_455 .
Gd1 O16 C96 C93 -176.3(4) 3_547 .
Cu1 O16 C96 C93 -79.9(5) 1_455 .
Cu1 O16 C96 Gd1 96.4(3) 1_455 3_547
C92 C93 C96 O15 -13.3(7) . .
C94 C93 C96 O15 169.2(5) . .
C92 C93 C96 O16 164.1(5) . .
C94 C93 C96 O16 -13.4(7) . .
C92 C93 C96 Gd1 112(5) . 3_547
C94 C93 C96 Gd1 -66(6) . 3_547
